data_4515587
loop_
_publ_author_name
'Du, Junyi'
'Miao, Chengxia'
'Xia, Chungu'
'Lee, Yong-Min'
'Nam, Wonwoo'
'Sun, Wei'

_publ_section_title
;
 Mechanistic Insights into the Enantioselective Epoxidation of Olefins by
 Bioinspired Manganese Complexes: Role of Carboxylic Acid and Nature of
 Active Oxidant
;
_journal_issue 5
_journal_name_full 'ACS Catalysis'
_journal_page_first 4528
_journal_paper_doi 10.1021/acscatal.8b00874
_journal_volume 8
_journal_year 2018
_chemical_absolute_configuration ad
_chemical_formula_moiety 'C26 H28 F6 Mn N4 O6 S2'
_chemical_formula_sum 'C26 H28 F6 Mn N4 O6 S2'
_chemical_formula_weight 725.58
_space_group_crystal_system tetragonal
_space_group_IT_number 78
_space_group_name_Hall 'P 4cw'
_space_group_name_H-M_alt 'P 43'
_atom_sites_solution_hydrogens geom
_atom_sites_solution_primary direct
_audit_creation_date 2018-03-06
_audit_creation_method
;
Olex2 1.2
(compiled 2017.03.28 svn.r3405 for OlexSys, GUI svn.r5337)
;
_cell_angle_alpha 90
_cell_angle_beta 90
_cell_angle_gamma 90
_cell_formula_units_Z 16
_cell_length_a 18.28107(17)
_cell_length_b 18.28107(17)
_cell_length_c 36.9230(5)
_cell_measurement_reflns_used 19029
_cell_measurement_temperature 173
_cell_measurement_theta_max 69.8850
_cell_measurement_theta_min 3.6240
_cell_volume 12339.6(2)
_computing_cell_refinement 'CrysAlisPro 1.171.38.41 (Rigaku OD, 2015)'
_computing_data_collection 'CrysAlisPro 1.171.38.41 (Rigaku OD, 2015)'
_computing_data_reduction 'CrysAlisPro 1.171.38.41 (Rigaku OD, 2015)'
_computing_molecular_graphics 'Olex2 (Dolomanov et al., 2009)'
_computing_publication_material 'Olex2 (Dolomanov et al., 2009)'
_computing_structure_refinement 'ShelXL (Sheldrick, 2015)'
_computing_structure_solution 'ShelXS (Sheldrick, 2008)'
_diffrn_ambient_environment air
_diffrn_ambient_temperature 173
_diffrn_detector 'CCD plate'
_diffrn_detector_area_resol_mean 16.0733
_diffrn_detector_type Eos
_diffrn_measured_fraction_theta_full 0.999
_diffrn_measured_fraction_theta_max 0.999
_diffrn_measurement_details
;
List of Runs (angles in degrees, time in seconds):

  # Type    Start    End  Width  t~exp~   \w     \q     \k     \f   Frames
--------------------------------------------------------------------------
  1  \w    -15.00  63.00   1.00    2.00    --   54.00 -57.00  90.00   78
  2  \w     80.00 106.00   1.00    4.00    --  108.00 -99.00 157.00   26
  3  \w     87.00 113.00   1.00    4.00    --  108.00  50.00 150.00   26
  4  \w    126.00 154.00   1.00    4.00    --  108.00  74.00 154.86   28
  5  \w    125.00 177.00   1.00    4.00    --  108.00  77.00 120.00   52
  6  \w    100.00 158.00   1.00    4.00    --  108.00 111.00 -60.00   58
  7  \w    121.00 153.00   1.00    4.00    --  108.00  50.00-180.00   32
  8  \w    139.00 168.00   1.00    4.00    --  108.00  63.00-180.00   29
  9  \w    100.00 153.00   1.00    4.00    --  108.00 111.00-120.00   53
 10  \w    100.00 176.00   1.00    4.00    --  108.00 111.00 -90.00   76
 11  \w     86.00 112.00   1.00    4.00    --  108.00  50.00-180.00   26
 12  \w     84.00 176.00   1.00    4.00    --  108.00  38.00-150.00   92
 13  \w     84.00 110.00   1.00    4.00    --  108.00  43.00-177.28   26
 14  \w     82.00 107.00   1.00    4.00    --  108.00  38.00-180.00   25
 15  \w     86.00 112.00   1.00    4.00    --  108.00  63.00-180.00   26
 16  \w     79.00 104.00   1.00    4.00    --  108.00  77.00-180.00   25
 17  \w     83.00 109.00   1.00    4.00    --  108.00  40.00-157.33   26
 18  \w     79.00 105.00   1.00    4.00    --  108.00  25.00-180.00   26
 19  \w     75.00 109.00   1.00    4.00    --  108.00  25.00-150.00   34
 20  \w     61.00 123.00   1.00    2.00    --   54.00  57.00  30.00   62
 21  \w     78.00 104.00   1.00    4.00    --  108.00  77.00 120.00   26
 22  \w     86.00 112.00   1.00    4.00    --  108.00  63.00 150.00   26
 23  \w     86.00 112.00   1.00    4.00    --  108.00  62.00 179.09   26
 24  \w     78.00 104.00   1.00    4.00    --  108.00  77.00 150.00   26
 25  \w     81.00 107.00   1.00    4.00    --  108.00  74.00 154.86   26
 26  \w     33.00  73.00   1.00    2.00    --   54.00  57.00 150.00   40
 27  \w    -15.00  50.00   1.00    1.00    --    0.00  57.00  30.00   65
 28  \w     54.00 123.00   1.00    2.00    --   54.00  57.00-120.00   69
 29  \w     34.00  61.00   1.00    2.00    --   54.00  57.00-180.00   27
 30  \w     26.00  52.00   1.00    2.00    --   54.00  77.00-180.00   26
 31  \w    -38.00 -12.00   1.00    1.00    --    0.00 -57.00-180.00   26
;
_diffrn_measurement_device 'four-circle diffractometer'
_diffrn_measurement_device_type 'SuperNova, Dual, Cu at zero, Eos'
_diffrn_measurement_method '\w scans'
_diffrn_orient_matrix_type 'CrysAlisPro convention (1999,Acta A55,543-557)'
_diffrn_orient_matrix_UB_11 0.0689191000
_diffrn_orient_matrix_UB_12 0.0348887000
_diffrn_orient_matrix_UB_13 0.0167093000
_diffrn_orient_matrix_UB_21 0.0404460000
_diffrn_orient_matrix_UB_22 -0.0736893000
_diffrn_orient_matrix_UB_23 -0.0031751000
_diffrn_orient_matrix_UB_31 0.0267605000
_diffrn_orient_matrix_UB_32 0.0214911000
_diffrn_orient_matrix_UB_33 -0.0380862000
_diffrn_radiation_monochromator mirror
_diffrn_radiation_probe x-ray
_diffrn_radiation_type CuK\a
_diffrn_radiation_wavelength 1.54184
_diffrn_reflns_av_R_equivalents 0.0497
_diffrn_reflns_av_unetI/netI 0.0550
_diffrn_reflns_Laue_measured_fraction_full 0.999
_diffrn_reflns_Laue_measured_fraction_max 0.999
_diffrn_reflns_limit_h_max 21
_diffrn_reflns_limit_h_min -18
_diffrn_reflns_limit_k_max 20
_diffrn_reflns_limit_k_min -21
_diffrn_reflns_limit_l_max 42
_diffrn_reflns_limit_l_min -43
_diffrn_reflns_number 64590
_diffrn_reflns_point_group_measured_fraction_full 0.972
_diffrn_reflns_point_group_measured_fraction_max 0.972
_diffrn_reflns_theta_full 66.584
_diffrn_reflns_theta_max 66.584
_diffrn_reflns_theta_min 3.419
_diffrn_source 'micro-focus sealed X-ray tube'
_diffrn_source_type 'SuperNova (Cu) X-ray Source'
_exptl_absorpt_coefficient_mu 5.498
_exptl_absorpt_correction_T_max 1.00000
_exptl_absorpt_correction_T_min 0.49086
_exptl_absorpt_correction_type multi-scan
_exptl_absorpt_process_details
;
CrysAlisPro 1.171.38.41 (Rigaku Oxford Diffraction, 2015)
Empirical absorption correction using spherical harmonics,
 implemented in SCALE3 ABSPACK scaling algorithm.
;
_exptl_crystal_colour 'clear light colourless'
_exptl_crystal_colour_lustre clear
_exptl_crystal_colour_modifier light
_exptl_crystal_colour_primary colourless
_exptl_crystal_density_diffrn 1.562
_exptl_crystal_description needle
_exptl_crystal_F_000 5936
_exptl_crystal_size_max 0.23
_exptl_crystal_size_mid 0.15
_exptl_crystal_size_min 0.14
_refine_diff_density_max 0.951
_refine_diff_density_min -0.509
_refine_diff_density_rms 0.071
_refine_ls_abs_structure_details
;
 Flack x determined using 6794 quotients [(I+)-(I-)]/[(I+)+(I-)]
 (Parsons, Flack and Wagner, Acta Cryst. B69 (2013) 249-259).
;
_refine_ls_abs_structure_Flack -0.006(2)
_refine_ls_extinction_method none
_refine_ls_goodness_of_fit_ref 1.024
_refine_ls_hydrogen_treatment constr
_refine_ls_matrix_type full
_refine_ls_number_parameters 1675
_refine_ls_number_reflns 21223
_refine_ls_number_restraints 25
_refine_ls_restrained_S_all 1.026
_refine_ls_R_factor_all 0.0642
_refine_ls_R_factor_gt 0.0485
_refine_ls_shift/su_max 0.000
_refine_ls_shift/su_mean 0.000
_refine_ls_structure_factor_coef Fsqd
_refine_ls_weighting_details 'w=1/[\s^2^(Fo^2^)+(0.0577P)^2^+8.8574P] where P=(Fo^2^+2Fc^2^)/3'
_refine_ls_weighting_scheme calc
_refine_ls_wR_factor_gt 0.1154
_refine_ls_wR_factor_ref 0.1274
_reflns_Friedel_coverage 0.913
_reflns_Friedel_fraction_full 0.944
_reflns_Friedel_fraction_max 0.944
_reflns_number_gt 17666
_reflns_number_total 21223
_reflns_threshold_expression 'I > 2\s(I)'
_cod_data_source_file cs8b00874_si_002.cif
_cod_data_source_block xu_0306
_cod_original_cell_volume 12339.6(3)
_cod_database_code 4515587
_shelx_shelxl_version_number 2014/7
_shelx_space_group_comment
;
The symmetry employed for this shelxl refinement is uniquely defined
by the following loop, which should always be used as a source of
symmetry information in preference to the above space-group names.
They are only intended as comments.
;
_reflns_odcompleteness_completeness 99.92
_reflns_odcompleteness_iscentric 1
_reflns_odcompleteness_theta 66.97
_olex2_refinement_description
;
1. Fixed Uiso
 At 1.2 times of:
  All C(H) groups, All C(H,H) groups
2. Uiso/Uaniso restraints and constraints
Uanis(F23') \\sim Ueq, Uanis(F23) \\sim Ueq, Uanis(C104) \\sim Ueq, Uanis(C6BA)
\\sim Ueq: with sigma of 0.01 and sigma for terminal atoms of 0.02
Uanis(F23') \\sim Ueq, Uanis(F23) \\sim Ueq: with sigma of 0.005 and sigma for
terminal atoms of 0.008
3. Others
 Fixed Sof: S8(0.6) F22(0.6) F23(0.6) F24(0.6) O24(0.6) C104(0.6) S8'(0.4)
 F22'(0.4) F23'(0.4) F24'(0.4) O24'(0.4) C6BA(0.4)
4.a Ternary CH refined with riding coordinates:
 C15(H15), C35(H35), C62(H62), C82(H82)
4.b Secondary CH2 refined with riding coordinates:
 C7(H7A,H7B), C8(H8A,H8B), C14(H14A,H14B), C16(H16A,H16B), C17(H17A,H17B),
 C18(H18A,H18B), C19(H19A,H19B), C33(H33A,H33B), C34(H34A,H34B), C36(H36A,H36B),
  C37(H37A,H37B), C38(H38A,H38B), C39(H39A,H39B), C50(H50A,H50B), C58(H58A,
 H58B), C59(H59A,H59B), C60(H60A,H60B), C61(H61A,H61B), C63(H63A,H63B),
 C64(H64A,H64B), C71(H71A,H71B), C79(H79A,H79B), C80(H80A,H80B), C81(H81A,H81B),
  C83(H83A,H83B), C84(H84A,H84B), C91(H91A,H91B), C97(H97A,H97B)
4.c Aromatic/amide H refined with riding coordinates:
 C1(H1), C2(H2), C3(H3), C4(H4), C5(H5), C10(H10), C11(H11), C12(H12),
 C13(H13), C21(H21), C22(H22), C23(H23), C24(H24), C27(H27), C28(H28), C29(H29),
  C30(H30), C31(H31), C41(H41), C42(H42), C43(H43), C44(H44), C45(H45),
 C46(H46), C47(H47), C48(H48), C53(H53), C54(H54), C55(H55), C56(H56), C66(H66),
  C67(H67), C68(H68), C69(H69), C70(H70), C73(H73), C74(H74), C75(H75),
 C76(H76), C86(H86), C87(H87), C88(H88), C89(H89), C90(H90), C93(H93), C94(H94),
  C95(H95), C96(H96), C99(H99), C100(H100), C101(H101), C102(H102)
;
_olex2_date_sample_data_collection 2018-03-06
_olex2_submission_special_instructions 'No special instructions were received'
_oxdiff_exptl_absorpt_empirical_details
;
Empirical correction (ABSPACK) includes:
- Absorption correction using spherical harmonics
- Frame scaling
;
_oxdiff_exptl_absorpt_empirical_full_max 1.635
_oxdiff_exptl_absorpt_empirical_full_min 0.716

loop_
_space_group_symop_operation_xyz
'x, y, z'
'-y, x, z+3/4'
'-x, -y, z+1/2'
'y, -x, z+1/4'

loop_
_atom_site_label
_atom_site_type_symbol
_atom_site_fract_x
_atom_site_fract_y
_atom_site_fract_z
_atom_site_U_iso_or_equiv
_atom_site_adp_type
_atom_site_occupancy
_atom_site_site_symmetry_order
_atom_site_calc_flag
_atom_site_refinement_flags_posn
_atom_site_refinement_flags_adp
_atom_site_refinement_flags_occupancy
_atom_site_disorder_assembly
_atom_site_disorder_group
Mn1 Mn 0.49514(5) 0.03702(5) 0.73830(3) 0.0211(2) Uani 1 1 d . . . . .
S1 S 0.35397(9) -0.08225(9) 0.74847(5) 0.0319(4) Uani 1 1 d . . . . .
S2 S 0.39780(10) 0.12789(10) 0.67387(5) 0.0367(4) Uani 1 1 d . . . . .
F1 F 0.3365(3) -0.1521(5) 0.6875(2) 0.127(4) Uani 1 1 d . . . . .
F2 F 0.2371(2) -0.1303(3) 0.71545(16) 0.0671(16) Uani 1 1 d . . . . .
F3 F 0.2943(4) -0.0451(5) 0.6876(2) 0.117(3) Uani 1 1 d . . . . .
F4 F 0.5121(3) 0.1751(4) 0.63929(18) 0.092(2) Uani 1 1 d . . . . .
F5 F 0.4605(5) 0.2563(3) 0.66962(18) 0.101(3) Uani 1 1 d . . . . .
F6 F 0.4125(3) 0.2184(4) 0.62012(14) 0.0722(17) Uani 1 1 d . . . . .
O1 O 0.4223(2) -0.0548(2) 0.73328(14) 0.0345(11) Uani 1 1 d . . . . .
O2 O 0.3091(3) -0.0266(3) 0.76436(18) 0.0566(17) Uani 1 1 d . . . . .
O3 O 0.3613(4) -0.1509(4) 0.7667(2) 0.078(2) Uani 1 1 d . . . . .
O4 O 0.4414(3) 0.1187(3) 0.70614(13) 0.0381(11) Uani 1 1 d . . . . .
O5 O 0.3283(3) 0.1612(5) 0.68147(18) 0.073(2) Uani 1 1 d . . . . .
O6 O 0.3981(5) 0.0690(4) 0.64964(19) 0.088(3) Uani 1 1 d . . . . .
N1 N 0.4426(3) 0.0814(3) 0.78813(14) 0.0247(11) Uani 1 1 d . . . . .
N2 N 0.5540(3) -0.0185(3) 0.78712(14) 0.0244(11) Uani 1 1 d . . . . .
N3 N 0.6037(3) 0.0979(3) 0.73887(15) 0.0270(11) Uani 1 1 d . . . . .
N4 N 0.5598(3) -0.0138(3) 0.69301(15) 0.0304(12) Uani 1 1 d . . . . .
C1 C 0.6844(4) -0.1335(4) 0.81755(18) 0.0312(14) Uani 1 1 d . . . . .
H1 H 0.7142 -0.0979 0.8073 0.037 Uiso 1 1 calc R . . . .
C2 C 0.7122(5) -0.1794(4) 0.8440(2) 0.0437(18) Uani 1 1 d . . . . .
H2 H 0.7601 -0.1734 0.8519 0.052 Uiso 1 1 calc R . . . .
C3 C 0.6695(6) -0.2336(4) 0.8587(2) 0.053(2) Uani 1 1 d . . . . .
H3 H 0.6886 -0.2647 0.8763 0.064 Uiso 1 1 calc R . . . .
C4 C 0.5976(5) -0.2419(4) 0.8472(2) 0.053(2) Uani 1 1 d . . . . .
H4 H 0.5684 -0.2787 0.8569 0.064 Uiso 1 1 calc R . . . .
C5 C 0.5697(4) -0.1954(4) 0.8212(2) 0.0403(17) Uani 1 1 d . . . . .
H5 H 0.5215 -0.2012 0.8137 0.048 Uiso 1 1 calc R . . . .
C6 C 0.6117(3) -0.1404(3) 0.80619(17) 0.0271(13) Uani 1 1 d . . . . .
C7 C 0.5817(4) -0.0928(3) 0.77653(18) 0.0306(14) Uani 1 1 d . . . . .
H7A H 0.6197 -0.0862 0.7585 0.037 Uiso 1 1 calc R . . . .
H7B H 0.5419 -0.1190 0.7650 0.037 Uiso 1 1 calc R . . . .
C8 C 0.4997(4) -0.0238(4) 0.81651(18) 0.0320(15) Uani 1 1 d . . . . .
H8A H 0.5246 -0.0322 0.8393 0.038 Uiso 1 1 calc R . . . .
H8B H 0.4677 -0.0651 0.8120 0.038 Uiso 1 1 calc R . . . .
C9 C 0.4546(3) 0.0449(4) 0.81925(18) 0.0286(14) Uani 1 1 d . . . . .
C10 C 0.4261(4) 0.0684(4) 0.85182(19) 0.0363(16) Uani 1 1 d . . . . .
H10 H 0.4359 0.0427 0.8730 0.044 Uiso 1 1 calc R . . . .
C11 C 0.3828(4) 0.1301(4) 0.8527(2) 0.0418(18) Uani 1 1 d . . . . .
H11 H 0.3628 0.1463 0.8744 0.050 Uiso 1 1 calc R . . . .
C12 C 0.3696(4) 0.1674(4) 0.8210(2) 0.0377(16) Uani 1 1 d . . . . .
H12 H 0.3403 0.2090 0.8209 0.045 Uiso 1 1 calc R . . . .
C13 C 0.4009(3) 0.1416(4) 0.7893(2) 0.0303(14) Uani 1 1 d . . . . .
H13 H 0.3926 0.1672 0.7679 0.036 Uiso 1 1 calc R . . . .
C14 C 0.6127(3) 0.0328(4) 0.79760(18) 0.0304(14) Uani 1 1 d . . . . .
H14A H 0.6464 0.0080 0.8138 0.036 Uiso 1 1 calc R . . . .
H14B H 0.5913 0.0734 0.8108 0.036 Uiso 1 1 calc R . . . .
C15 C 0.6551(3) 0.0625(4) 0.76539(19) 0.0308(15) Uani 1 1 d . . . . .
H15 H 0.6816 0.0226 0.7535 0.037 Uiso 1 1 calc R . . . .
C16 C 0.7089(4) 0.1227(5) 0.7767(2) 0.050(2) Uani 1 1 d . . . . .
H16A H 0.7126 0.1251 0.8029 0.060 Uiso 1 1 calc R . . . .
H16B H 0.7571 0.1130 0.7669 0.060 Uiso 1 1 calc R . . . .
C17 C 0.6788(4) 0.1950(4) 0.7617(3) 0.056(2) Uani 1 1 d . . . . .
H17A H 0.6796 0.2331 0.7799 0.067 Uiso 1 1 calc R . . . .
H17B H 0.7068 0.2110 0.7408 0.067 Uiso 1 1 calc R . . . .
C18 C 0.6001(4) 0.1758(3) 0.7509(2) 0.0364(17) Uani 1 1 d . . . . .
H18A H 0.5674 0.1811 0.7714 0.044 Uiso 1 1 calc R . . . .
H18B H 0.5833 0.2071 0.7314 0.044 Uiso 1 1 calc R . . . .
C19 C 0.6354(4) 0.0934(4) 0.7020(2) 0.0366(16) Uani 1 1 d . . . . .
H19A H 0.6874 0.1036 0.7032 0.044 Uiso 1 1 calc R . . . .
H19B H 0.6129 0.1301 0.6867 0.044 Uiso 1 1 calc R . . . .
C20 C 0.6238(4) 0.0189(4) 0.68555(19) 0.0329(15) Uani 1 1 d . . . . .
C21 C 0.6758(5) -0.0137(5) 0.6636(3) 0.062(3) Uani 1 1 d . . . . .
H21 H 0.7218 0.0072 0.6607 0.074 Uiso 1 1 calc R . . . .
C22 C 0.6578(6) -0.0775(6) 0.6463(3) 0.095(5) Uani 1 1 d . . . . .
H22 H 0.6909 -0.0992 0.6305 0.114 Uiso 1 1 calc R . . . .
C23 C 0.5912(5) -0.1091(5) 0.6523(3) 0.073(4) Uani 1 1 d . . . . .
H23 H 0.5779 -0.1514 0.6400 0.088 Uiso 1 1 calc R . . . .
C24 C 0.5441(4) -0.0775(4) 0.6767(2) 0.0434(19) Uani 1 1 d . . . . .
H24 H 0.5001 -0.1008 0.6820 0.052 Uiso 1 1 calc R . . . .
C25 C 0.3041(4) -0.1050(5) 0.7076(3) 0.057(2) Uani 1 1 d . . . . .
C26 C 0.4462(5) 0.1995(5) 0.6503(2) 0.0469(19) Uani 1 1 d . . . . .
Mn2 Mn 0.96551(5) -0.00420(5) 0.48441(3) 0.0225(2) Uani 1 1 d . . . . .
S3 S 0.87481(9) -0.12016(9) 0.42741(4) 0.0308(4) Uani 1 1 d . . . . .
S4 S 1.07580(10) -0.14400(9) 0.50430(5) 0.0373(4) Uani 1 1 d . . . . .
F7 F 0.7572(3) -0.0471(3) 0.40908(16) 0.0662(15) Uani 1 1 d . . . . .
F8 F 0.8002(4) -0.1158(3) 0.36699(14) 0.0750(18) Uani 1 1 d . . . . .
F9 F 0.8536(3) -0.0157(3) 0.38056(14) 0.0665(15) Uani 1 1 d . . . . .
F10 F 1.2032(3) -0.1525(4) 0.4770(2) 0.093(2) Uani 1 1 d . . . . .
F11 F 1.1482(3) -0.2568(2) 0.48079(14) 0.0535(12) Uani 1 1 d . . . . .
F12 F 1.1190(5) -0.1797(4) 0.44006(15) 0.097(3) Uani 1 1 d . . . . .
O7 O 0.8850(3) -0.0622(3) 0.45401(14) 0.0392(12) Uani 1 1 d . . . . .
O8 O 0.8298(3) -0.1793(3) 0.43965(16) 0.0499(14) Uani 1 1 d . . . . .
O9 O 0.9393(3) -0.1404(3) 0.40806(16) 0.0552(16) Uani 1 1 d . . . . .
O10 O 1.0603(3) -0.0742(2) 0.48660(14) 0.0362(11) Uani 1 1 d . . . . .
O11 O 1.0151(4) -0.1915(4) 0.5055(3) 0.099(3) Uani 1 1 d . . . . .
O12 O 1.1146(5) -0.1382(4) 0.53755(19) 0.095(3) Uani 1 1 d . . . . .
N5 N 0.8995(3) 0.1011(3) 0.47802(14) 0.0261(11) Uani 1 1 d . . . . .
N6 N 1.0147(3) 0.0669(3) 0.53031(14) 0.0268(11) Uani 1 1 d . . . . .
N7 N 1.0177(3) 0.0541(3) 0.43777(15) 0.0289(12) Uani 1 1 d . . . . .
N8 N 0.9173(3) -0.0491(3) 0.53524(14) 0.0275(12) Uani 1 1 d . . . . .
C27 C 1.1297(4) 0.1930(4) 0.5622(2) 0.0382(16) Uani 1 1 d . . . . .
H27 H 1.0918 0.2220 0.5535 0.046 Uiso 1 1 calc R . . . .
C28 C 1.1768(5) 0.2206(5) 0.5884(2) 0.050(2) Uani 1 1 d . . . . .
H28 H 1.1698 0.2674 0.5976 0.061 Uiso 1 1 calc R . . . .
C29 C 1.2344(5) 0.1780(6) 0.6009(2) 0.058(3) Uani 1 1 d . . . . .
H29 H 1.2656 0.1961 0.6186 0.070 Uiso 1 1 calc R . . . .
C30 C 1.2454(4) 0.1098(6) 0.5871(3) 0.058(3) Uani 1 1 d . . . . .
H30 H 1.2851 0.0820 0.5948 0.070 Uiso 1 1 calc R . . . .
C31 C 1.1968(4) 0.0811(4) 0.5610(2) 0.0417(18) Uani 1 1 d . . . . .
H31 H 1.2038 0.0341 0.5520 0.050 Uiso 1 1 calc R . . . .
C32 C 1.1387(4) 0.1227(4) 0.54885(18) 0.0312(15) Uani 1 1 d . . . . .
C33 C 1.0893(4) 0.0922(4) 0.51919(17) 0.0314(14) Uani 1 1 d . . . . .
H33A H 1.0834 0.1297 0.5008 0.038 Uiso 1 1 calc R . . . .
H33B H 1.1144 0.0513 0.5079 0.038 Uiso 1 1 calc R . . . .
C34 C 0.9618(4) 0.1271(3) 0.53612(18) 0.0302(14) Uani 1 1 d . . . . .
H34A H 0.9853 0.1652 0.5502 0.036 Uiso 1 1 calc R . . . .
H34B H 0.9210 0.1087 0.5502 0.036 Uiso 1 1 calc R . . . .
C35 C 0.9330(4) 0.1599(3) 0.50139(18) 0.0288(14) Uani 1 1 d . . . . .
H35 H 0.9728 0.1841 0.4883 0.035 Uiso 1 1 calc R . . . .
C36 C 0.8708(5) 0.2147(4) 0.5086(2) 0.0463(19) Uani 1 1 d . . . . .
H36A H 0.8689 0.2273 0.5341 0.056 Uiso 1 1 calc R . . . .
H36B H 0.8784 0.2591 0.4948 0.056 Uiso 1 1 calc R . . . .
C37 C 0.7994(5) 0.1773(4) 0.4970(3) 0.053(2) Uani 1 1 d . . . . .
H37A H 0.7627 0.1804 0.5159 0.064 Uiso 1 1 calc R . . . .
H37B H 0.7800 0.1991 0.4751 0.064 Uiso 1 1 calc R . . . .
C38 C 0.8225(4) 0.0978(4) 0.4905(2) 0.0369(16) Uani 1 1 d . . . . .
H38A H 0.8188 0.0696 0.5127 0.044 Uiso 1 1 calc R . . . .
H38B H 0.7918 0.0753 0.4722 0.044 Uiso 1 1 calc R . . . .
C39 C 0.9035(4) 0.1229(4) 0.43956(19) 0.0343(15) Uani 1 1 d . . . . .
H39A H 0.8911 0.1743 0.4374 0.041 Uiso 1 1 calc R . . . .
H39B H 0.8679 0.0951 0.4258 0.041 Uiso 1 1 calc R . . . .
C40 C 0.9785(4) 0.1102(3) 0.42392(17) 0.0295(14) Uani 1 1 d . . . . .
C41 C 1.0058(5) 0.1522(4) 0.3961(2) 0.0461(19) Uani 1 1 d . . . . .
H41 H 0.9791 0.1919 0.3875 0.055 Uiso 1 1 calc R . . . .
C42 C 1.0722(5) 0.1355(4) 0.3810(2) 0.050(2) Uani 1 1 d . . . . .
H42 H 1.0898 0.1624 0.3615 0.060 Uiso 1 1 calc R . . . .
C43 C 1.1127(5) 0.0786(4) 0.3950(2) 0.048(2) Uani 1 1 d . . . . .
H43 H 1.1584 0.0672 0.3855 0.058 Uiso 1 1 calc R . . . .
C44 C 1.0841(4) 0.0390(4) 0.4235(2) 0.0407(17) Uani 1 1 d . . . . .
H44 H 1.1114 0.0008 0.4332 0.049 Uiso 1 1 calc R . . . .
C45 C 0.9212(4) -0.0438(4) 0.5994(2) 0.0430(18) Uani 1 1 d . . . . .
H45 H 0.9429 -0.0263 0.6205 0.052 Uiso 1 1 calc R . . . .
C46 C 0.8598(5) -0.0887(5) 0.6012(2) 0.057(2) Uani 1 1 d . . . . .
H46 H 0.8406 -0.1021 0.6236 0.068 Uiso 1 1 calc R . . . .
C47 C 0.8279(5) -0.1130(4) 0.5699(2) 0.050(2) Uani 1 1 d . . . . .
H47 H 0.7869 -0.1431 0.5705 0.060 Uiso 1 1 calc R . . . .
C48 C 0.8584(4) -0.0916(4) 0.5370(2) 0.0350(16) Uani 1 1 d . . . . .
H48 H 0.8369 -0.1075 0.5156 0.042 Uiso 1 1 calc R . . . .
C49 C 0.9492(4) -0.0259(4) 0.56642(18) 0.0321(15) Uani 1 1 d . . . . .
C50 C 1.0184(4) 0.0185(4) 0.56228(17) 0.0312(14) Uani 1 1 d . . . . .
H50A H 1.0259 0.0479 0.5839 0.037 Uiso 1 1 calc R . . . .
H50B H 1.0599 -0.0143 0.5598 0.037 Uiso 1 1 calc R . . . .
C51 C 1.1377(5) -0.1857(4) 0.4737(2) 0.0459(19) Uani 1 1 d . . . . .
C52 C 0.8178(5) -0.0730(4) 0.3950(2) 0.047(2) Uani 1 1 d . . . . .
Mn3 Mn 0.45997(5) -0.48473(5) 0.48804(2) 0.0197(2) Uani 1 1 d . . . . .
S5 S 0.37001(9) -0.58079(9) 0.42184(4) 0.0310(3) Uani 1 1 d . . . . .
S7 S 0.58050(10) -0.63109(9) 0.47642(5) 0.0352(4) Uani 1 1 d . . . . .
F13 F 0.2556(4) -0.5829(4) 0.38035(18) 0.097(2) Uani 1 1 d . . . . .
F14 F 0.2367(3) -0.5352(4) 0.43264(18) 0.0762(17) Uani 1 1 d . . . . .
F15 F 0.2954(4) -0.4758(3) 0.3923(2) 0.095(2) Uani 1 1 d . . . . .
F16 F 0.6552(3) -0.6184(3) 0.53639(14) 0.0621(14) Uani 1 1 d . . . . .
F17 F 0.7106(3) -0.6774(3) 0.49415(19) 0.0790(19) Uani 1 1 d . . . . .
F18 F 0.7015(2) -0.5607(3) 0.49103(14) 0.0567(13) Uani 1 1 d . . . . .
O13 O 0.4165(4) -0.5765(5) 0.39176(17) 0.075(2) Uani 1 1 d . . . . .
O14 O 0.3856(3) -0.5318(3) 0.45148(16) 0.0511(14) Uani 1 1 d . . . . .
O15 O 0.3506(4) -0.6523(3) 0.43363(19) 0.0651(18) Uani 1 1 d . . . . .
O17 O 0.5453(3) -0.5650(3) 0.48793(15) 0.0390(12) Uani 1 1 d . . . . .
O18 O 0.6008(4) -0.6307(3) 0.43880(15) 0.0561(16) Uani 1 1 d . . . . .
O19 O 0.5499(4) -0.6958(3) 0.49063(18) 0.0619(17) Uani 1 1 d . . . . .
N9 N 0.4045(3) -0.5382(3) 0.53557(13) 0.0232(11) Uani 1 1 d . . . . .
N10 N 0.4067(3) -0.3722(3) 0.48869(15) 0.0247(11) Uani 1 1 d . . . . .
N11 N 0.5129(3) -0.4346(3) 0.53919(13) 0.0210(10) Uani 1 1 d . . . . .
N12 N 0.5231(3) -0.4196(3) 0.44631(14) 0.0265(11) Uani 1 1 d . . . . .
C53 C 0.5907(4) -0.4359(4) 0.43411(19) 0.0359(16) Uani 1 1 d . . . . .
H53 H 0.6101 -0.4820 0.4387 0.043 Uiso 1 1 calc R . . . .
C54 C 0.6315(5) -0.3862(5) 0.4152(2) 0.055(3) Uani 1 1 d . . . . .
H54 H 0.6774 -0.3992 0.4063 0.066 Uiso 1 1 calc R . . . .
C55 C 0.6045(5) -0.3170(5) 0.4092(3) 0.062(3) Uani 1 1 d . . . . .
H55 H 0.6325 -0.2824 0.3970 0.074 Uiso 1 1 calc R . . . .
C56 C 0.5357(4) -0.2996(4) 0.4214(2) 0.0401(17) Uani 1 1 d . . . . .
H56 H 0.5161 -0.2534 0.4174 0.048 Uiso 1 1 calc R . . . .
C57 C 0.4960(3) -0.3524(3) 0.43975(17) 0.0258(13) Uani 1 1 d . . . . .
C58 C 0.4191(3) -0.3388(4) 0.45271(18) 0.0299(14) Uani 1 1 d . . . . .
H58A H 0.4105 -0.2866 0.4541 0.036 Uiso 1 1 calc R . . . .
H58B H 0.3848 -0.3593 0.4354 0.036 Uiso 1 1 calc R . . . .
C59 C 0.3275(3) -0.3693(4) 0.4982(2) 0.0334(15) Uani 1 1 d . . . . .
H59A H 0.3164 -0.4034 0.5175 0.040 Uiso 1 1 calc R . . . .
H59B H 0.2976 -0.3812 0.4773 0.040 Uiso 1 1 calc R . . . .
C60 C 0.3137(4) -0.2905(4) 0.5104(2) 0.0378(17) Uani 1 1 d . . . . .
H60A H 0.3029 -0.2592 0.4899 0.045 Uiso 1 1 calc R . . . .
H60B H 0.2733 -0.2883 0.5275 0.045 Uiso 1 1 calc R . . . .
C61 C 0.3856(4) -0.2682(4) 0.5285(2) 0.0371(16) Uani 1 1 d . . . . .
H61A H 0.3800 -0.2668 0.5547 0.045 Uiso 1 1 calc R . . . .
H61B H 0.4007 -0.2201 0.5203 0.045 Uiso 1 1 calc R . . . .
C62 C 0.4426(3) -0.3268(3) 0.51747(17) 0.0247(13) Uani 1 1 d . . . . .
H62 H 0.4863 -0.3029 0.5076 0.030 Uiso 1 1 calc R . . . .
C63 C 0.4637(3) -0.3738(3) 0.54958(16) 0.0231(12) Uani 1 1 d . . . . .
H63A H 0.4878 -0.3436 0.5676 0.028 Uiso 1 1 calc R . . . .
H63B H 0.4197 -0.3938 0.5605 0.028 Uiso 1 1 calc R . . . .
C64 C 0.5884(3) -0.4100(3) 0.53085(16) 0.0232(12) Uani 1 1 d . . . . .
H64A H 0.5858 -0.3752 0.5111 0.028 Uiso 1 1 calc R . . . .
H64B H 0.6158 -0.4520 0.5222 0.028 Uiso 1 1 calc R . . . .
C65 C 0.6319(3) -0.3749(3) 0.56144(16) 0.0241(13) Uani 1 1 d . . . . .
C66 C 0.6798(4) -0.4158(5) 0.5826(2) 0.048(2) Uani 1 1 d . . . . .
H66 H 0.6840 -0.4659 0.5790 0.057 Uiso 1 1 calc R . . . .
C67 C 0.7215(5) -0.3816(6) 0.6093(3) 0.067(3) Uani 1 1 d . . . . .
H67 H 0.7531 -0.4091 0.6236 0.080 Uiso 1 1 calc R . . . .
C68 C 0.7160(5) -0.3077(7) 0.6145(2) 0.065(3) Uani 1 1 d . . . . .
H68 H 0.7438 -0.2851 0.6324 0.078 Uiso 1 1 calc R . . . .
C69 C 0.6696(4) -0.2668(5) 0.5935(2) 0.049(2) Uani 1 1 d . . . . .
H69 H 0.6664 -0.2166 0.5971 0.058 Uiso 1 1 calc R . . . .
C70 C 0.6274(3) -0.3001(4) 0.56686(19) 0.0305(14) Uani 1 1 d . . . . .
H70 H 0.5962 -0.2721 0.5526 0.037 Uiso 1 1 calc R . . . .
C71 C 0.5121(3) -0.4921(3) 0.56733(16) 0.0255(13) Uani 1 1 d . . . . .
H71A H 0.5196 -0.4698 0.5909 0.031 Uiso 1 1 calc R . . . .
H71B H 0.5520 -0.5260 0.5630 0.031 Uiso 1 1 calc R . . . .
C72 C 0.4403(3) -0.5335(3) 0.56736(16) 0.0239(12) Uani 1 1 d . . . . .
C73 C 0.4148(4) -0.5673(4) 0.59834(18) 0.0310(14) Uani 1 1 d . . . . .
H73 H 0.4407 -0.5639 0.6200 0.037 Uiso 1 1 calc R . . . .
C74 C 0.3500(4) -0.6063(4) 0.5965(2) 0.0359(16) Uani 1 1 d . . . . .
H74 H 0.3319 -0.6296 0.6170 0.043 Uiso 1 1 calc R . . . .
C75 C 0.3125(4) -0.6106(4) 0.5644(2) 0.0347(16) Uani 1 1 d . . . . .
H75 H 0.2688 -0.6364 0.5628 0.042 Uiso 1 1 calc R . . . .
C76 C 0.3411(4) -0.5755(3) 0.53436(19) 0.0289(14) Uani 1 1 d . . . . .
H76 H 0.3156 -0.5777 0.5126 0.035 Uiso 1 1 calc R . . . .
C77 C 0.2849(5) -0.5424(5) 0.4062(2) 0.051(2) Uani 1 1 d . . . . .
C78 C 0.6669(4) -0.6220(4) 0.5005(2) 0.0407(17) Uani 1 1 d . . . . .
Mn4 Mn 0.45952(5) 0.01672(5) 0.48222(3) 0.0216(2) Uani 1 1 d . . . . .
S6 S 0.37333(9) -0.08951(9) 0.41881(5) 0.0320(4) Uani 1 1 d . . . . .
F19 F 0.2628(5) -0.1011(4) 0.3756(2) 0.125(3) Uani 1 1 d . . . . .
F20 F 0.2396(3) -0.0432(4) 0.4255(2) 0.092(2) Uani 1 1 d . . . . .
F21 F 0.2990(3) 0.0085(3) 0.38312(16) 0.0767(18) Uani 1 1 d . . . . .
O7BA O 0.5472(3) -0.0604(3) 0.48695(14) 0.0379(11) Uani 1 1 d . . . . .
O20 O 0.3882(4) -0.0324(3) 0.44467(16) 0.0564(16) Uani 1 1 d . . . . .
O21 O 0.3535(4) -0.1574(3) 0.43502(17) 0.0567(16) Uani 1 1 d . . . . .
O22 O 0.4210(4) -0.0932(5) 0.38844(19) 0.081(2) Uani 1 1 d . . . . .
O23 O 0.5435(4) -0.1913(3) 0.4948(2) 0.0675(19) Uani 1 1 d . . . . .
N13 N 0.3998(3) -0.0328(3) 0.52924(13) 0.0227(10) Uani 1 1 d . . . . .
N14 N 0.4039(3) 0.1276(3) 0.47766(15) 0.0280(12) Uani 1 1 d . . . . .
N15 N 0.5042(3) 0.0741(3) 0.53323(13) 0.0233(11) Uani 1 1 d . . . . .
N16 N 0.5280(3) 0.0777(3) 0.44073(14) 0.0286(12) Uani 1 1 d . . . . .
C79 C 0.3238(4) 0.1289(4) 0.4843(2) 0.0379(16) Uani 1 1 d . . . . .
H79A H 0.3107 0.0956 0.5037 0.045 Uiso 1 1 calc R . . . .
H79B H 0.2972 0.1151 0.4626 0.045 Uiso 1 1 calc R . . . .
C80 C 0.3063(4) 0.2083(4) 0.4949(3) 0.052(2) Uani 1 1 d . . . . .
H80A H 0.2953 0.2374 0.4737 0.062 Uiso 1 1 calc R . . . .
H80B H 0.2650 0.2102 0.5113 0.062 Uiso 1 1 calc R . . . .
C81 C 0.3748(4) 0.2355(4) 0.5132(2) 0.0455(19) Uani 1 1 d . . . . .
H81A H 0.3667 0.2409 0.5391 0.055 Uiso 1 1 calc R . . . .
H81B H 0.3892 0.2825 0.5034 0.055 Uiso 1 1 calc R . . . .
C82 C 0.4347(4) 0.1777(3) 0.50597(18) 0.0284(14) Uani 1 1 d . . . . .
H82 H 0.4787 0.2018 0.4966 0.034 Uiso 1 1 calc R . . . .
C83 C 0.4534(3) 0.1349(3) 0.53994(17) 0.0272(13) Uani 1 1 d . . . . .
H83A H 0.4751 0.1678 0.5575 0.033 Uiso 1 1 calc R . . . .
H83B H 0.4087 0.1156 0.5503 0.033 Uiso 1 1 calc R . . . .
C84 C 0.5807(3) 0.0985(4) 0.52582(18) 0.0295(14) Uani 1 1 d . . . . .
H84A H 0.5792 0.1331 0.5059 0.035 Uiso 1 1 calc R . . . .
H84B H 0.6083 0.0564 0.5176 0.035 Uiso 1 1 calc R . . . .
C85 C 0.6228(4) 0.1339(4) 0.55685(19) 0.0303(14) Uani 1 1 d . . . . .
C86 C 0.6162(4) 0.2073(4) 0.56382(17) 0.0303(14) Uani 1 1 d . . . . .
H86 H 0.5839 0.2353 0.5501 0.036 Uiso 1 1 calc R . . . .
C87 C 0.6570(4) 0.2407(4) 0.59105(19) 0.0405(17) Uani 1 1 d . . . . .
H87 H 0.6511 0.2904 0.5957 0.049 Uiso 1 1 calc R . . . .
C88 C 0.7053(5) 0.2011(5) 0.6108(2) 0.058(3) Uani 1 1 d . . . . .
H88 H 0.7324 0.2234 0.6291 0.070 Uiso 1 1 calc R . . . .
C89 C 0.7139(6) 0.1285(6) 0.6038(3) 0.077(4) Uani 1 1 d . . . . .
H89 H 0.7475 0.1015 0.6172 0.093 Uiso 1 1 calc R . . . .
C90 C 0.6728(4) 0.0937(5) 0.5767(3) 0.060(3) Uani 1 1 d . . . . .
H90 H 0.6791 0.0441 0.5722 0.071 Uiso 1 1 calc R . . . .
C91 C 0.4219(4) 0.1567(4) 0.44135(19) 0.0330(15) Uani 1 1 d . . . . .
H91A H 0.4117 0.2088 0.4407 0.040 Uiso 1 1 calc R . . . .
H91B H 0.3913 0.1331 0.4234 0.040 Uiso 1 1 calc R . . . .
C92 C 0.5009(4) 0.1441(4) 0.43212(18) 0.0319(15) Uani 1 1 d . . . . .
C93 C 0.5440(5) 0.1976(4) 0.4160(2) 0.047(2) Uani 1 1 d . . . . .
H93 H 0.5251 0.2436 0.4109 0.057 Uiso 1 1 calc R . . . .
C94 C 0.6158(5) 0.1805(5) 0.4077(3) 0.071(3) Uani 1 1 d . . . . .
H94 H 0.6460 0.2156 0.3973 0.085 Uiso 1 1 calc R . . . .
C95 C 0.6427(5) 0.1119(5) 0.4148(3) 0.061(3) Uani 1 1 d . . . . .
H95 H 0.6901 0.0990 0.4082 0.074 Uiso 1 1 calc R . . . .
C96 C 0.5973(4) 0.0625(4) 0.4322(2) 0.0365(16) Uani 1 1 d . . . . .
H96 H 0.6159 0.0167 0.4381 0.044 Uiso 1 1 calc R . . . .
C97 C 0.5018(4) 0.0207(4) 0.56322(18) 0.0301(14) Uani 1 1 d . . . . .
H97A H 0.5049 0.0464 0.5862 0.036 Uiso 1 1 calc R . . . .
H97B H 0.5435 -0.0119 0.5615 0.036 Uiso 1 1 calc R . . . .
C98 C 0.4314(3) -0.0238(3) 0.56207(16) 0.0243(13) Uani 1 1 d . . . . .
C99 C 0.4020(4) -0.0553(4) 0.59255(19) 0.0341(15) Uani 1 1 d . . . . .
H99 H 0.4245 -0.0487 0.6149 0.041 Uiso 1 1 calc R . . . .
C100 C 0.3391(4) -0.0968(4) 0.59005(19) 0.0348(16) Uani 1 1 d . . . . .
H100 H 0.3192 -0.1187 0.6105 0.042 Uiso 1 1 calc R . . . .
C101 C 0.3065(4) -0.1053(4) 0.55690(19) 0.0319(15) Uani 1 1 d . . . . .
H101 H 0.2639 -0.1327 0.5546 0.038 Uiso 1 1 calc R . . . .
C102 C 0.3378(3) -0.0725(3) 0.52707(18) 0.0276(13) Uani 1 1 d . . . . .
H102 H 0.3154 -0.0780 0.5046 0.033 Uiso 1 1 calc R . . . .
C103 C 0.2886(5) -0.0548(5) 0.4000(2) 0.050(2) Uani 1 1 d . . . . .
S8 S 0.58133(17) -0.12973(15) 0.47909(11) 0.0370(7) Uani 0.6 1 d . . P A 1
F22 F 0.6502(6) -0.1091(6) 0.5402(2) 0.068(3) Uani 0.6 1 d . . P A 1
F23 F 0.7094(6) -0.1762(6) 0.5023(3) 0.055(3) Uani 0.6 1 d . U P A 1
F24 F 0.7024(16) -0.0631(10) 0.4905(10) 0.076(8) Uani 0.6 1 d . . P A 1
O24 O 0.6059(8) -0.1346(6) 0.4428(3) 0.059(3) Uani 0.6 1 d . . P A 1
C104 C 0.6675(9) -0.1191(8) 0.5036(5) 0.054(4) Uani 0.6 1 d . U P A 1
S8' S 0.5759(2) -0.1271(2) 0.50381(15) 0.0332(10) Uani 0.4 1 d . . P A 2
F22' F 0.6515(9) -0.1463(8) 0.4435(4) 0.059(4) Uani 0.4 1 d . . P A 2
F23' F 0.6938(11) -0.1981(11) 0.4890(6) 0.081(6) Uani 0.4 1 d . U P A 2
F24' F 0.705(3) -0.081(2) 0.4856(17) 0.120(16) Uani 0.4 1 d . . P A 2
O24' O 0.5955(11) -0.1172(10) 0.5398(5) 0.067(5) Uani 0.4 1 d . . P A 2
C6BA C 0.6597(11) -0.1407(11) 0.4786(6) 0.037(4) Uani 0.4 1 d . U P A 2

loop_
_atom_site_aniso_label
_atom_site_aniso_U_11
_atom_site_aniso_U_22
_atom_site_aniso_U_33
_atom_site_aniso_U_23
_atom_site_aniso_U_13
_atom_site_aniso_U_12
Mn1 0.0151(4) 0.0219(5) 0.0265(5) -0.0013(4) 0.0016(4) -0.0002(4)
S1 0.0213(8) 0.0283(8) 0.0461(10) 0.0043(7) 0.0046(6) -0.0048(6)
S2 0.0398(10) 0.0400(10) 0.0304(9) 0.0019(7) -0.0077(7) -0.0044(8)
F1 0.047(3) 0.191(9) 0.144(7) -0.116(7) -0.003(4) 0.012(4)
F2 0.027(2) 0.078(4) 0.096(4) -0.022(3) 0.003(2) -0.023(2)
F3 0.086(5) 0.165(8) 0.099(5) 0.074(5) -0.042(4) -0.042(5)
F4 0.052(3) 0.141(6) 0.082(4) 0.029(4) 0.025(3) 0.013(4)
F5 0.174(8) 0.052(4) 0.076(4) -0.002(3) 0.019(5) -0.046(4)
F6 0.072(4) 0.096(4) 0.048(3) 0.033(3) -0.001(3) 0.003(3)
O1 0.019(2) 0.033(3) 0.051(3) -0.004(2) 0.009(2) -0.0089(19)
O2 0.037(3) 0.052(4) 0.080(4) -0.026(3) 0.025(3) -0.005(3)
O3 0.054(4) 0.060(4) 0.120(6) 0.055(4) -0.002(4) -0.007(3)
O4 0.041(3) 0.037(3) 0.036(3) 0.006(2) -0.007(2) 0.008(2)
O5 0.037(3) 0.115(6) 0.068(4) 0.032(4) 0.008(3) 0.019(4)
O6 0.155(8) 0.048(4) 0.060(4) -0.019(3) -0.018(5) -0.019(5)
N1 0.021(3) 0.027(3) 0.027(3) -0.006(2) 0.001(2) 0.002(2)
N2 0.024(3) 0.023(3) 0.026(3) 0.000(2) -0.001(2) 0.010(2)
N3 0.020(3) 0.022(3) 0.039(3) -0.008(2) 0.005(2) -0.005(2)
N4 0.025(3) 0.034(3) 0.032(3) -0.011(2) 0.007(2) -0.007(2)
C1 0.031(4) 0.023(3) 0.039(4) -0.003(3) 0.001(3) 0.006(3)
C2 0.052(5) 0.034(4) 0.046(5) -0.006(3) -0.011(3) 0.013(3)
C3 0.083(7) 0.034(4) 0.042(5) 0.006(3) 0.002(4) 0.019(4)
C4 0.072(6) 0.028(4) 0.059(5) 0.011(3) 0.024(5) 0.002(4)
C5 0.032(4) 0.026(4) 0.064(5) -0.003(3) 0.008(3) 0.005(3)
C6 0.027(3) 0.022(3) 0.033(4) -0.002(2) 0.006(3) 0.004(3)
C7 0.032(4) 0.027(3) 0.033(4) -0.010(3) -0.003(3) 0.005(3)
C8 0.038(4) 0.030(3) 0.028(4) 0.005(3) 0.002(3) 0.010(3)
C9 0.023(3) 0.030(3) 0.033(4) -0.002(3) 0.000(2) 0.003(3)
C10 0.034(4) 0.045(4) 0.031(4) -0.004(3) 0.004(3) 0.001(3)
C11 0.041(4) 0.050(5) 0.034(4) -0.015(3) 0.006(3) 0.007(3)
C12 0.030(4) 0.033(4) 0.049(5) -0.009(3) 0.004(3) 0.013(3)
C13 0.022(3) 0.027(3) 0.042(4) -0.003(3) -0.002(3) 0.009(3)
C14 0.025(3) 0.027(3) 0.039(4) -0.008(3) -0.008(3) 0.006(3)
C15 0.018(3) 0.034(4) 0.041(4) -0.013(3) -0.001(3) 0.003(3)
C16 0.025(4) 0.055(5) 0.070(6) -0.023(4) -0.004(3) -0.009(4)
C17 0.038(4) 0.042(5) 0.087(7) -0.033(4) 0.008(4) -0.015(4)
C18 0.028(4) 0.017(3) 0.065(5) -0.010(3) 0.012(3) -0.003(3)
C19 0.032(4) 0.030(4) 0.048(4) -0.009(3) 0.010(3) -0.014(3)
C20 0.033(4) 0.032(4) 0.034(4) -0.007(3) 0.006(3) -0.012(3)
C21 0.052(5) 0.057(5) 0.076(6) -0.036(5) 0.042(5) -0.028(4)
C22 0.071(7) 0.086(8) 0.128(10) -0.074(8) 0.073(7) -0.041(6)
C23 0.058(6) 0.069(6) 0.093(8) -0.053(6) 0.041(5) -0.038(5)
C24 0.032(4) 0.040(4) 0.058(5) -0.022(4) 0.014(3) -0.014(3)
C25 0.028(4) 0.063(6) 0.081(7) -0.016(5) -0.001(4) -0.006(4)
C26 0.053(5) 0.053(5) 0.035(4) 0.001(3) 0.001(3) 0.003(4)
Mn2 0.0275(5) 0.0156(4) 0.0244(5) 0.0004(4) -0.0008(4) 0.0006(4)
S3 0.0313(9) 0.0278(8) 0.0332(9) -0.0090(6) 0.0024(6) -0.0033(7)
S4 0.0433(10) 0.0215(8) 0.0471(11) 0.0090(7) 0.0062(8) 0.0048(7)
F7 0.049(3) 0.071(4) 0.080(4) 0.004(3) -0.011(3) 0.015(3)
F8 0.108(5) 0.066(4) 0.051(3) -0.012(3) -0.033(3) -0.010(3)
F9 0.099(4) 0.053(3) 0.047(3) 0.018(2) -0.004(3) -0.017(3)
F10 0.038(3) 0.080(4) 0.160(7) 0.031(4) 0.017(4) -0.003(3)
F11 0.060(3) 0.031(2) 0.069(3) 0.010(2) 0.008(2) 0.020(2)
F12 0.173(7) 0.084(4) 0.036(3) -0.002(3) 0.000(4) 0.060(5)
O7 0.044(3) 0.032(3) 0.042(3) -0.013(2) -0.007(2) -0.003(2)
O8 0.053(3) 0.032(3) 0.064(4) 0.003(3) 0.001(3) -0.010(3)
O9 0.050(4) 0.055(4) 0.060(4) -0.012(3) 0.023(3) 0.009(3)
O10 0.031(2) 0.023(2) 0.055(3) 0.013(2) 0.001(2) 0.0058(19)
O11 0.054(4) 0.036(4) 0.208(10) 0.013(5) 0.059(5) -0.011(3)
O12 0.162(9) 0.073(5) 0.051(4) 0.000(4) -0.031(5) 0.057(5)
N5 0.029(3) 0.019(3) 0.030(3) 0.000(2) -0.006(2) 0.006(2)
N6 0.032(3) 0.022(3) 0.027(3) -0.006(2) -0.004(2) -0.002(2)
N7 0.036(3) 0.022(3) 0.029(3) 0.003(2) 0.003(2) 0.005(2)
N8 0.033(3) 0.022(3) 0.027(3) 0.003(2) 0.007(2) -0.003(2)
C27 0.036(4) 0.033(4) 0.046(4) -0.002(3) -0.010(3) -0.005(3)
C28 0.050(5) 0.048(5) 0.053(5) -0.007(4) -0.005(4) -0.017(4)
C29 0.050(5) 0.078(7) 0.047(5) 0.016(5) -0.015(4) -0.032(5)
C30 0.028(4) 0.075(7) 0.071(6) 0.043(5) -0.017(4) -0.014(4)
C31 0.027(4) 0.036(4) 0.062(5) 0.015(3) 0.006(3) 0.003(3)
C32 0.034(4) 0.027(3) 0.032(4) 0.007(3) -0.001(3) -0.004(3)
C33 0.037(4) 0.030(3) 0.027(4) 0.000(3) 0.001(3) -0.006(3)
C34 0.039(4) 0.021(3) 0.031(4) -0.007(3) -0.001(3) -0.002(3)
C35 0.039(4) 0.015(3) 0.033(4) -0.007(2) 0.000(3) 0.003(3)
C36 0.061(5) 0.022(4) 0.055(5) 0.001(3) 0.002(4) 0.016(3)
C37 0.044(5) 0.033(4) 0.083(7) 0.005(4) 0.019(4) 0.015(4)
C38 0.026(3) 0.026(3) 0.059(5) -0.001(3) 0.004(3) 0.006(3)
C39 0.041(4) 0.024(3) 0.038(4) -0.001(3) -0.007(3) 0.008(3)
C40 0.039(4) 0.025(3) 0.024(3) 0.003(2) -0.009(3) 0.000(3)
C41 0.068(6) 0.033(4) 0.037(4) 0.015(3) -0.005(4) 0.001(4)
C42 0.065(6) 0.045(5) 0.041(5) 0.020(4) 0.013(4) -0.002(4)
C43 0.050(5) 0.044(5) 0.051(5) 0.008(4) 0.017(4) 0.002(4)
C44 0.046(4) 0.032(4) 0.044(4) 0.010(3) 0.015(3) 0.010(3)
C45 0.050(5) 0.051(5) 0.028(4) 0.003(3) 0.009(3) 0.002(4)
C46 0.062(6) 0.066(6) 0.043(5) 0.007(4) 0.021(4) -0.001(5)
C47 0.050(5) 0.039(4) 0.060(6) 0.007(4) 0.021(4) -0.009(4)
C48 0.035(4) 0.026(3) 0.044(4) -0.004(3) 0.010(3) -0.006(3)
C49 0.041(4) 0.023(3) 0.033(4) -0.001(3) 0.002(3) 0.004(3)
C50 0.040(4) 0.031(3) 0.023(3) 0.002(3) -0.008(3) -0.003(3)
C51 0.050(5) 0.035(4) 0.052(5) 0.011(3) 0.008(4) 0.010(4)
C52 0.060(5) 0.040(4) 0.041(5) -0.004(3) -0.012(4) -0.004(4)
Mn3 0.0193(5) 0.0167(4) 0.0230(5) 0.0003(4) 0.0014(4) -0.0005(3)
S5 0.0324(9) 0.0340(9) 0.0265(8) -0.0038(6) -0.0014(6) 0.0015(7)
S7 0.0314(9) 0.0240(8) 0.0502(11) 0.0009(7) -0.0012(7) 0.0021(7)
F13 0.086(5) 0.119(6) 0.086(5) -0.008(4) -0.061(4) -0.012(4)
F14 0.036(3) 0.092(4) 0.101(5) 0.004(4) 0.011(3) 0.011(3)
F15 0.099(5) 0.067(4) 0.118(6) 0.055(4) -0.010(4) 0.016(4)
F16 0.066(3) 0.066(3) 0.054(3) 0.009(2) -0.014(2) 0.003(3)
F17 0.054(3) 0.057(3) 0.126(5) -0.016(3) -0.015(3) 0.034(3)
F18 0.041(3) 0.057(3) 0.072(3) 0.011(2) -0.002(2) -0.017(2)
O13 0.058(4) 0.119(6) 0.048(4) 0.005(4) 0.025(3) 0.010(4)
O14 0.046(3) 0.051(3) 0.057(4) -0.018(3) -0.015(3) -0.006(3)
O15 0.082(5) 0.031(3) 0.082(5) 0.009(3) -0.010(4) -0.002(3)
O17 0.031(3) 0.030(3) 0.056(3) -0.004(2) -0.002(2) 0.015(2)
O18 0.073(4) 0.056(4) 0.039(3) -0.009(3) 0.010(3) -0.005(3)
O19 0.064(4) 0.042(3) 0.079(5) 0.023(3) -0.014(3) -0.022(3)
N9 0.021(3) 0.021(3) 0.028(3) 0.001(2) 0.005(2) -0.004(2)
N10 0.017(2) 0.021(3) 0.036(3) 0.004(2) 0.001(2) 0.0008(19)
N11 0.021(3) 0.017(2) 0.025(3) -0.0003(19) 0.0004(19) -0.0012(19)
N12 0.031(3) 0.023(3) 0.025(3) 0.004(2) 0.006(2) 0.006(2)
C53 0.045(4) 0.026(3) 0.037(4) 0.005(3) 0.017(3) 0.016(3)
C54 0.050(5) 0.048(5) 0.065(6) 0.025(4) 0.042(4) 0.019(4)
C55 0.062(6) 0.039(5) 0.085(7) 0.024(4) 0.048(5) 0.006(4)
C56 0.049(4) 0.025(3) 0.046(4) 0.010(3) 0.016(3) 0.006(3)
C57 0.030(3) 0.024(3) 0.023(3) -0.001(2) 0.002(2) 0.004(3)
C58 0.023(3) 0.028(3) 0.038(4) 0.010(3) -0.001(3) 0.003(3)
C59 0.017(3) 0.034(4) 0.049(4) 0.005(3) 0.003(3) 0.003(3)
C60 0.025(3) 0.038(4) 0.051(5) 0.006(3) 0.010(3) 0.013(3)
C61 0.033(4) 0.024(3) 0.054(5) -0.002(3) 0.009(3) 0.012(3)
C62 0.023(3) 0.018(3) 0.034(4) -0.003(2) 0.008(2) 0.001(2)
C63 0.020(3) 0.022(3) 0.027(3) -0.004(2) 0.008(2) -0.001(2)
C64 0.019(3) 0.025(3) 0.025(3) -0.002(2) 0.004(2) 0.002(2)
C65 0.019(3) 0.029(3) 0.025(3) 0.005(2) 0.000(2) -0.008(2)
C66 0.032(4) 0.053(5) 0.059(5) 0.024(4) -0.016(3) -0.011(4)
C67 0.044(5) 0.099(8) 0.058(6) 0.037(5) -0.029(4) -0.030(5)
C68 0.052(5) 0.112(9) 0.032(5) -0.002(5) -0.007(4) -0.045(6)
C69 0.038(4) 0.067(6) 0.041(5) -0.026(4) 0.011(3) -0.025(4)
C70 0.021(3) 0.034(4) 0.037(4) -0.007(3) 0.007(3) -0.008(3)
C71 0.024(3) 0.027(3) 0.025(3) 0.002(2) -0.001(2) -0.002(3)
C72 0.023(3) 0.020(3) 0.029(3) 0.001(2) 0.002(2) 0.001(2)
C73 0.035(4) 0.030(3) 0.028(4) 0.003(3) 0.007(3) 0.000(3)
C74 0.039(4) 0.026(3) 0.042(4) 0.006(3) 0.013(3) -0.004(3)
C75 0.026(3) 0.022(3) 0.057(5) -0.001(3) 0.016(3) -0.007(3)
C76 0.029(3) 0.019(3) 0.038(4) -0.002(2) 0.002(3) -0.004(3)
C77 0.046(5) 0.057(5) 0.050(5) 0.006(4) -0.016(4) -0.002(4)
C78 0.040(4) 0.034(4) 0.049(5) 0.000(3) -0.007(3) 0.003(3)
Mn4 0.0244(5) 0.0156(4) 0.0248(5) -0.0008(4) -0.0004(4) -0.0010(4)
S6 0.0300(8) 0.0348(9) 0.0313(9) -0.0086(7) 0.0005(6) -0.0011(7)
F19 0.140(7) 0.095(5) 0.141(7) -0.008(5) -0.105(6) -0.021(5)
F20 0.044(3) 0.100(5) 0.130(6) 0.052(4) 0.028(3) 0.024(3)
F21 0.092(4) 0.069(4) 0.069(4) 0.039(3) -0.006(3) 0.006(3)
O7BA 0.036(3) 0.025(2) 0.052(3) 0.005(2) -0.003(2) 0.011(2)
O20 0.067(4) 0.046(3) 0.057(4) -0.020(3) -0.029(3) 0.001(3)
O21 0.066(4) 0.036(3) 0.068(4) 0.010(3) -0.004(3) 0.009(3)
O22 0.070(5) 0.112(6) 0.060(4) -0.006(4) 0.039(4) 0.007(4)
O23 0.079(5) 0.032(3) 0.092(5) 0.014(3) 0.013(4) -0.018(3)
N13 0.022(3) 0.019(2) 0.027(3) 0.0013(19) 0.001(2) -0.002(2)
N14 0.027(3) 0.019(3) 0.038(3) 0.006(2) 0.005(2) 0.002(2)
N15 0.024(3) 0.022(3) 0.024(3) -0.0071(19) -0.001(2) -0.004(2)
N16 0.037(3) 0.021(3) 0.028(3) 0.002(2) 0.004(2) 0.004(2)
C79 0.022(3) 0.034(4) 0.058(5) 0.012(3) 0.003(3) 0.001(3)
C80 0.044(4) 0.036(4) 0.076(6) 0.021(4) 0.027(4) 0.019(4)
C81 0.046(5) 0.025(4) 0.065(5) 0.003(3) 0.017(4) 0.015(3)
C82 0.030(3) 0.016(3) 0.039(4) -0.002(2) 0.009(3) 0.000(3)
C83 0.026(3) 0.023(3) 0.032(4) -0.009(2) 0.007(3) -0.005(3)
C84 0.023(3) 0.029(3) 0.037(4) -0.009(3) 0.004(3) -0.007(3)
C85 0.028(3) 0.023(3) 0.039(4) 0.005(3) -0.006(3) -0.011(3)
C86 0.032(4) 0.033(4) 0.026(3) 0.003(3) -0.003(3) -0.009(3)
C87 0.049(5) 0.044(4) 0.029(4) -0.004(3) 0.002(3) -0.019(4)
C88 0.066(6) 0.069(6) 0.039(5) 0.012(4) -0.025(4) -0.034(5)
C89 0.059(6) 0.073(7) 0.100(8) 0.038(6) -0.055(6) -0.022(5)
C90 0.038(5) 0.034(4) 0.106(8) 0.008(4) -0.031(5) -0.010(4)
C91 0.040(4) 0.023(3) 0.036(4) 0.013(3) 0.003(3) 0.008(3)
C92 0.043(4) 0.023(3) 0.029(4) 0.004(3) 0.005(3) 0.006(3)
C93 0.056(5) 0.038(4) 0.048(5) 0.015(3) 0.019(4) 0.011(4)
C94 0.067(6) 0.044(5) 0.101(8) 0.038(5) 0.048(6) 0.011(5)
C95 0.057(6) 0.050(5) 0.077(6) 0.029(5) 0.043(5) 0.023(4)
C96 0.045(4) 0.025(3) 0.040(4) 0.006(3) 0.015(3) 0.011(3)
C97 0.030(3) 0.034(4) 0.027(3) -0.001(3) -0.004(3) -0.004(3)
C98 0.025(3) 0.021(3) 0.027(3) 0.000(2) -0.002(2) 0.000(2)
C99 0.037(4) 0.034(4) 0.032(4) 0.000(3) 0.001(3) 0.000(3)
C100 0.034(4) 0.029(4) 0.041(4) 0.004(3) 0.013(3) -0.005(3)
C101 0.027(3) 0.024(3) 0.044(4) -0.004(3) 0.008(3) -0.002(3)
C102 0.029(3) 0.023(3) 0.031(3) -0.003(2) 0.001(3) -0.001(3)
C103 0.056(5) 0.045(5) 0.049(5) 0.014(4) -0.016(4) -0.009(4)
S8 0.0375(17) 0.0194(14) 0.054(2) 0.0030(13) 0.0001(15) 0.0008(11)
F22 0.083(7) 0.079(7) 0.042(5) -0.003(4) -0.013(5) 0.020(6)
F23 0.041(5) 0.045(5) 0.078(7) -0.002(4) -0.005(4) 0.015(4)
F24 0.036(9) 0.048(6) 0.14(2) 0.040(8) -0.004(10) -0.012(5)
O24 0.085(9) 0.055(7) 0.037(6) -0.015(5) 0.033(6) -0.013(7)
C104 0.051(8) 0.038(7) 0.074(10) 0.004(7) 0.003(7) 0.009(6)
S8' 0.038(2) 0.025(2) 0.037(3) 0.0151(18) 0.022(2) 0.0149(17)
F22' 0.068(10) 0.065(9) 0.043(8) -0.004(6) 0.036(7) 0.021(8)
F23' 0.076(10) 0.081(10) 0.087(10) 0.012(8) 0.012(8) 0.056(8)
F24' 0.032(14) 0.22(4) 0.10(2) 0.02(3) 0.003(13) 0.00(2)
O24' 0.071(12) 0.075(12) 0.053(11) 0.015(8) 0.009(9) 0.031(11)
C6BA 0.037(9) 0.039(9) 0.037(9) 0.005(7) 0.002(7) 0.016(7)

loop_
_atom_type_symbol
_atom_type_description
_atom_type_scat_dispersion_real
_atom_type_scat_dispersion_imag
_atom_type_scat_source
C C 0.0181 0.0091 'International Tables Vol C Tables 4.2.6.8 and 6.1.1.4'
H H 0.0000 0.0000 'International Tables Vol C Tables 4.2.6.8 and 6.1.1.4'
F F 0.0727 0.0534 'International Tables Vol C Tables 4.2.6.8 and 6.1.1.4'
Mn Mn -0.5299 2.8052 'International Tables Vol C Tables 4.2.6.8 and 6.1.1.4'
N N 0.0311 0.0180 'International Tables Vol C Tables 4.2.6.8 and 6.1.1.4'
O O 0.0492 0.0322 'International Tables Vol C Tables 4.2.6.8 and 6.1.1.4'
S S 0.3331 0.5567 'International Tables Vol C Tables 4.2.6.8 and 6.1.1.4'

loop_
_geom_angle_atom_site_label_1
_geom_angle_atom_site_label_2
_geom_angle_atom_site_label_3
_geom_angle
O1 Mn1 N1 95.06(19)
O1 Mn1 N2 90.70(19)
O1 Mn1 N3 157.28(18)
O1 Mn1 N4 86.46(19)
O4 Mn1 O1 102.2(2)
O4 Mn1 N1 90.36(19)
O4 Mn1 N2 160.38(19)
O4 Mn1 N3 93.7(2)
O4 Mn1 N4 96.7(2)
N1 Mn1 N2 73.69(19)
N1 Mn1 N3 100.98(19)
N1 Mn1 N4 172.3(2)
N3 Mn1 N2 78.6(2)
N4 Mn1 N2 98.8(2)
N4 Mn1 N3 75.58(19)
O1 S1 C25 101.0(4)
O2 S1 O1 113.8(3)
O2 S1 C25 102.4(4)
O3 S1 O1 113.7(4)
O3 S1 O2 119.0(4)
O3 S1 C25 103.7(5)
O4 S2 C26 102.2(4)
O5 S2 O4 112.1(4)
O5 S2 C26 102.7(4)
O6 S2 O4 115.9(4)
O6 S2 O5 117.1(6)
O6 S2 C26 104.4(4)
S1 O1 Mn1 139.9(3)
S2 O4 Mn1 142.2(3)
C9 N1 Mn1 117.0(4)
C13 N1 Mn1 124.8(5)
C13 N1 C9 118.2(6)
C7 N2 Mn1 110.4(4)
C8 N2 Mn1 106.6(4)
C8 N2 C7 111.1(5)
C8 N2 C14 109.8(5)
C14 N2 Mn1 105.1(4)
C14 N2 C7 113.5(5)
C15 N3 Mn1 109.9(4)
C18 N3 Mn1 115.5(4)
C18 N3 C15 104.1(5)
C19 N3 Mn1 107.8(4)
C19 N3 C15 109.2(5)
C19 N3 C18 110.1(5)
C20 N4 Mn1 115.2(4)
C24 N4 Mn1 125.5(5)
C24 N4 C20 118.7(6)
C2 C1 H1 119.8
C2 C1 C6 120.4(7)
C6 C1 H1 119.8
C1 C2 H2 119.7
C3 C2 C1 120.5(8)
C3 C2 H2 119.7
C2 C3 H3 120.2
C2 C3 C4 119.7(7)
C4 C3 H3 120.2
C3 C4 H4 120.2
C5 C4 C3 119.7(7)
C5 C4 H4 120.2
C4 C5 H5 119.3
C4 C5 C6 121.5(7)
C6 C5 H5 119.3
C1 C6 C7 120.9(6)
C5 C6 C1 118.2(6)
C5 C6 C7 120.7(6)
N2 C7 C6 117.2(5)
N2 C7 H7A 108.0
N2 C7 H7B 108.0
C6 C7 H7A 108.0
C6 C7 H7B 108.0
H7A C7 H7B 107.2
N2 C8 H8A 109.4
N2 C8 H8B 109.4
N2 C8 C9 111.4(5)
H8A C8 H8B 108.0
C9 C8 H8A 109.4
C9 C8 H8B 109.4
N1 C9 C8 116.4(6)
N1 C9 C10 121.9(6)
C10 C9 C8 121.7(6)
C9 C10 H10 120.3
C11 C10 C9 119.5(7)
C11 C10 H10 120.3
C10 C11 H11 120.4
C10 C11 C12 119.2(7)
C12 C11 H11 120.4
C11 C12 H12 120.8
C11 C12 C13 118.5(6)
C13 C12 H12 120.8
N1 C13 C12 122.8(7)
N1 C13 H13 118.6
C12 C13 H13 118.6
N2 C14 H14A 109.0
N2 C14 H14B 109.0
N2 C14 C15 113.1(5)
H14A C14 H14B 107.8
C15 C14 H14A 109.0
C15 C14 H14B 109.0
N3 C15 C14 110.2(5)
N3 C15 H15 109.8
N3 C15 C16 105.6(6)
C14 C15 H15 109.8
C14 C15 C16 111.7(6)
C16 C15 H15 109.8
C15 C16 H16A 110.4
C15 C16 H16B 110.4
H16A C16 H16B 108.6
C17 C16 C15 106.7(6)
C17 C16 H16A 110.4
C17 C16 H16B 110.4
C16 C17 H17A 111.1
C16 C17 H17B 111.1
H17A C17 H17B 109.0
C18 C17 C16 103.5(6)
C18 C17 H17A 111.1
C18 C17 H17B 111.1
N3 C18 C17 104.8(5)
N3 C18 H18A 110.8
N3 C18 H18B 110.8
C17 C18 H18A 110.8
C17 C18 H18B 110.8
H18A C18 H18B 108.9
N3 C19 H19A 109.3
N3 C19 H19B 109.3
N3 C19 C20 111.5(5)
H19A C19 H19B 108.0
C20 C19 H19A 109.3
C20 C19 H19B 109.3
N4 C20 C19 116.3(6)
N4 C20 C21 121.8(6)
C21 C20 C19 121.9(6)
C20 C21 H21 120.8
C22 C21 C20 118.3(7)
C22 C21 H21 120.8
C21 C22 H22 120.1
C23 C22 C21 119.9(8)
C23 C22 H22 120.1
C22 C23 H23 120.4
C22 C23 C24 119.3(8)
C24 C23 H23 120.4
N4 C24 C23 121.6(7)
N4 C24 H24 119.2
C23 C24 H24 119.2
F1 C25 S1 113.8(7)
F1 C25 F2 108.4(8)
F1 C25 F3 107.0(10)
F2 C25 S1 111.0(7)
F3 C25 S1 110.0(7)
F3 C25 F2 106.3(8)
F4 C26 S2 110.1(6)
F5 C26 S2 114.8(6)
F5 C26 F4 104.6(8)
F5 C26 F6 110.6(8)
F6 C26 S2 111.6(6)
F6 C26 F4 104.4(7)
O7 Mn2 O10 106.19(19)
O7 Mn2 N5 90.03(19)
O7 Mn2 N6 158.6(2)
O7 Mn2 N7 97.2(2)
O7 Mn2 N8 89.3(2)
O10 Mn2 N5 158.26(19)
O10 Mn2 N6 89.6(2)
O10 Mn2 N7 88.22(19)
O10 Mn2 N8 93.87(19)
N5 Mn2 N6 78.92(19)
N7 Mn2 N5 75.2(2)
N7 Mn2 N6 97.51(19)
N8 Mn2 N5 100.8(2)
N8 Mn2 N6 75.2(2)
N8 Mn2 N7 172.3(2)
O7 S3 C52 100.0(3)
O8 S3 O7 114.2(3)
O8 S3 C52 103.8(4)
O9 S3 O7 114.8(4)
O9 S3 O8 115.9(4)
O9 S3 C52 105.6(4)
O10 S4 C51 102.4(3)
O11 S4 O10 113.5(4)
O11 S4 O12 114.3(6)
O11 S4 C51 104.9(4)
O12 S4 O10 114.7(4)
O12 S4 C51 105.3(5)
S3 O7 Mn2 143.6(3)
S4 O10 Mn2 133.7(3)
C35 N5 Mn2 109.1(4)
C38 N5 Mn2 115.8(4)
C38 N5 C35 103.7(5)
C39 N5 Mn2 107.5(4)
C39 N5 C35 109.8(5)
C39 N5 C38 110.9(5)
C33 N6 Mn2 109.0(4)
C34 N6 Mn2 105.6(4)
C34 N6 C33 113.9(5)
C50 N6 Mn2 105.5(4)
C50 N6 C33 111.2(5)
C50 N6 C34 111.1(5)
C40 N7 Mn2 115.2(4)
C40 N7 C44 118.9(6)
C44 N7 Mn2 125.8(4)
C48 N8 Mn2 125.3(5)
C48 N8 C49 119.2(6)
C49 N8 Mn2 115.4(4)
C28 C27 H27 119.7
C32 C27 H27 119.7
C32 C27 C28 120.7(7)
C27 C28 H28 120.1
C29 C28 C27 119.8(8)
C29 C28 H28 120.1
C28 C29 H29 120.0
C30 C29 C28 120.1(8)
C30 C29 H29 120.0
C29 C30 H30 119.9
C29 C30 C31 120.2(8)
C31 C30 H30 119.9
C30 C31 H31 120.0
C32 C31 C30 120.0(8)
C32 C31 H31 120.0
C27 C32 C33 121.6(6)
C31 C32 C27 119.2(7)
C31 C32 C33 119.1(7)
N6 C33 C32 117.1(5)
N6 C33 H33A 108.0
N6 C33 H33B 108.0
C32 C33 H33A 108.0
C32 C33 H33B 108.0
H33A C33 H33B 107.3
N6 C34 H34A 108.8
N6 C34 H34B 108.8
N6 C34 C35 113.6(5)
H34A C34 H34B 107.7
C35 C34 H34A 108.8
C35 C34 H34B 108.8
N5 C35 C34 110.1(5)
N5 C35 H35 109.9
N5 C35 C36 105.3(6)
C34 C35 H35 109.9
C34 C35 C36 111.7(6)
C36 C35 H35 109.9
C35 C36 H36A 110.3
C35 C36 H36B 110.3
H36A C36 H36B 108.6
C37 C36 C35 106.9(6)
C37 C36 H36A 110.3
C37 C36 H36B 110.3
C36 C37 H37A 111.1
C36 C37 H37B 111.1
H37A C37 H37B 109.1
C38 C37 C36 103.4(6)
C38 C37 H37A 111.1
C38 C37 H37B 111.1
N5 C38 C37 105.8(6)
N5 C38 H38A 110.6
N5 C38 H38B 110.6
C37 C38 H38A 110.6
C37 C38 H38B 110.6
H38A C38 H38B 108.7
N5 C39 H39A 109.2
N5 C39 H39B 109.2
N5 C39 C40 111.9(5)
H39A C39 H39B 107.9
C40 C39 H39A 109.2
C40 C39 H39B 109.2
N7 C40 C39 117.1(6)
N7 C40 C41 120.9(7)
C41 C40 C39 122.1(6)
C40 C41 H41 120.0
C42 C41 C40 120.1(7)
C42 C41 H41 120.0
C41 C42 H42 120.2
C41 C42 C43 119.5(7)
C43 C42 H42 120.2
C42 C43 H43 120.7
C42 C43 C44 118.5(8)
C44 C43 H43 120.7
N7 C44 C43 122.0(7)
N7 C44 H44 119.0
C43 C44 H44 119.0
C46 C45 H45 120.4
C49 C45 H45 120.4
C49 C45 C46 119.2(8)
C45 C46 H46 120.2
C47 C46 C45 119.6(8)
C47 C46 H46 120.2
C46 C47 H47 120.9
C46 C47 C48 118.3(8)
C48 C47 H47 120.9
N8 C48 C47 122.2(7)
N8 C48 H48 118.9
C47 C48 H48 118.9
N8 C49 C45 121.5(7)
N8 C49 C50 116.2(6)
C45 C49 C50 122.3(7)
N6 C50 C49 111.3(5)
N6 C50 H50A 109.4
N6 C50 H50B 109.4
C49 C50 H50A 109.4
C49 C50 H50B 109.4
H50A C50 H50B 108.0
F10 C51 S4 108.4(6)
F11 C51 S4 112.6(6)
F11 C51 F10 107.0(7)
F12 C51 S4 114.0(6)
F12 C51 F10 106.5(8)
F12 C51 F11 107.9(7)
F7 C52 S3 113.3(6)
F7 C52 F8 108.4(7)
F7 C52 F9 106.7(7)
F8 C52 S3 111.8(6)
F8 C52 F9 105.6(7)
F9 C52 S3 110.6(6)
O14 Mn3 O17 100.9(2)
O14 Mn3 N9 91.8(2)
O14 Mn3 N10 95.8(2)
O14 Mn3 N11 163.4(2)
O14 Mn3 N12 96.2(2)
O17 Mn3 N9 91.8(2)
O17 Mn3 N10 158.57(19)
O17 Mn3 N11 88.16(19)
O17 Mn3 N12 89.3(2)
N9 Mn3 N10 101.04(19)
N9 Mn3 N11 73.96(18)
N9 Mn3 N12 171.5(2)
N10 Mn3 N11 79.18(18)
N12 Mn3 N10 75.53(19)
N12 Mn3 N11 97.71(19)
O13 S5 O14 116.6(4)
O13 S5 O15 116.4(5)
O13 S5 C77 104.4(4)
O14 S5 C77 99.9(4)
O15 S5 O14 112.8(4)
O15 S5 C77 103.9(4)
O17 S7 O18 113.5(4)
O17 S7 C78 99.7(3)
O18 S7 C78 104.3(4)
O19 S7 O17 114.7(4)
O19 S7 O18 117.8(4)
O19 S7 C78 103.9(4)
S5 O14 Mn3 150.4(4)
S7 O17 Mn3 154.8(3)
C72 N9 Mn3 115.7(4)
C76 N9 Mn3 125.6(4)
C76 N9 C72 118.7(5)
C58 N10 Mn3 107.3(4)
C58 N10 C59 110.2(5)
C58 N10 C62 110.0(5)
C59 N10 Mn3 116.7(4)
C59 N10 C62 103.9(5)
C62 N10 Mn3 108.7(3)
C63 N11 Mn3 104.7(3)
C63 N11 C64 113.1(5)
C64 N11 Mn3 109.9(4)
C71 N11 Mn3 106.8(3)
C71 N11 C63 110.2(5)
C71 N11 C64 111.8(5)
C53 N12 Mn3 125.4(4)
C57 N12 Mn3 114.5(4)
C57 N12 C53 118.6(6)
N12 C53 H53 119.2
N12 C53 C54 121.7(6)
C54 C53 H53 119.2
C53 C54 H54 120.1
C53 C54 C55 119.7(7)
C55 C54 H54 120.1
C54 C55 H55 120.3
C56 C55 C54 119.3(7)
C56 C55 H55 120.3
C55 C56 H56 120.7
C55 C56 C57 118.6(7)
C57 C56 H56 120.7
N12 C57 C56 122.1(6)
N12 C57 C58 115.9(6)
C56 C57 C58 122.0(6)
N10 C58 C57 111.2(5)
N10 C58 H58A 109.4
N10 C58 H58B 109.4
C57 C58 H58A 109.4
C57 C58 H58B 109.4
H58A C58 H58B 108.0
N10 C59 H59A 110.7
N10 C59 H59B 110.7
N10 C59 C60 105.3(5)
H59A C59 H59B 108.8
C60 C59 H59A 110.7
C60 C59 H59B 110.7
C59 C60 H60A 111.0
C59 C60 H60B 111.0
H60A C60 H60B 109.0
C61 C60 C59 103.8(5)
C61 C60 H60A 111.0
C61 C60 H60B 111.0
C60 C61 H61A 110.5
C60 C61 H61B 110.5
C60 C61 C62 106.1(6)
H61A C61 H61B 108.7
C62 C61 H61A 110.5
C62 C61 H61B 110.5
N10 C62 C61 105.9(5)
N10 C62 H62 109.8
N10 C62 C63 110.6(5)
C61 C62 H62 109.8
C63 C62 C61 110.9(5)
C63 C62 H62 109.8
N11 C63 C62 112.2(5)
N11 C63 H63A 109.2
N11 C63 H63B 109.2
C62 C63 H63A 109.2
C62 C63 H63B 109.2
H63A C63 H63B 107.9
N11 C64 H64A 108.0
N11 C64 H64B 108.0
N11 C64 C65 117.3(5)
H64A C64 H64B 107.2
C65 C64 H64A 108.0
C65 C64 H64B 108.0
C66 C65 C64 121.3(6)
C70 C65 C64 119.5(6)
C70 C65 C66 119.0(7)
C65 C66 H66 119.9
C65 C66 C67 120.1(8)
C67 C66 H66 119.9
C66 C67 H67 120.0
C68 C67 C66 120.0(8)
C68 C67 H67 120.0
C67 C68 H68 119.8
C67 C68 C69 120.4(8)
C69 C68 H68 119.8
C68 C69 H69 119.8
C68 C69 C70 120.3(8)
C70 C69 H69 119.8
C65 C70 C69 120.1(7)
C65 C70 H70 119.9
C69 C70 H70 119.9
N11 C71 H71A 109.4
N11 C71 H71B 109.4
N11 C71 C72 111.4(5)
H71A C71 H71B 108.0
C72 C71 H71A 109.4
C72 C71 H71B 109.4
N9 C72 C71 116.9(5)
N9 C72 C73 122.0(6)
C73 C72 C71 121.1(6)
C72 C73 H73 120.7
C72 C73 C74 118.6(7)
C74 C73 H73 120.7
C73 C74 H74 120.1
C75 C74 C73 119.9(6)
C75 C74 H74 120.1
C74 C75 H75 120.7
C74 C75 C76 118.5(6)
C76 C75 H75 120.7
N9 C76 C75 122.3(6)
N9 C76 H76 118.9
C75 C76 H76 118.9
F13 C77 S5 111.4(7)
F13 C77 F14 108.6(8)
F13 C77 F15 107.0(8)
F14 C77 S5 112.1(6)
F14 C77 F15 106.7(8)
F15 C77 S5 110.7(6)
F16 C78 S7 110.3(5)
F17 C78 S7 111.8(6)
F17 C78 F16 108.1(7)
F17 C78 F18 108.3(7)
F18 C78 S7 111.2(5)
F18 C78 F16 107.0(6)
O7BA Mn4 N13 92.04(19)
O7BA Mn4 N14 158.0(2)
O7BA Mn4 N15 88.15(19)
O7BA Mn4 N16 88.04(19)
O20 Mn4 O7BA 103.7(2)
O20 Mn4 N13 92.1(2)
O20 Mn4 N14 93.1(2)
O20 Mn4 N15 162.1(2)
O20 Mn4 N16 96.1(2)
N13 Mn4 N14 101.49(19)
N13 Mn4 N15 73.96(18)
N13 Mn4 N16 171.5(2)
N14 Mn4 N15 79.2(2)
N16 Mn4 N14 76.05(19)
N16 Mn4 N15 97.59(19)
O20 S6 C103 99.3(4)
O21 S6 O20 113.6(4)
O21 S6 C103 104.4(4)
O22 S6 O20 116.2(5)
O22 S6 O21 116.5(5)
O22 S6 C103 103.7(5)
S8 O7BA Mn4 152.3(4)
S8' O7BA Mn4 148.2(4)
S6 O20 Mn4 149.6(4)
C98 N13 Mn4 115.9(4)
C102 N13 Mn4 125.5(4)
C102 N13 C98 118.5(5)
C79 N14 Mn4 116.4(4)
C79 N14 C82 104.2(5)
C82 N14 Mn4 109.0(4)
C91 N14 Mn4 106.8(4)
C91 N14 C79 111.3(5)
C91 N14 C82 109.1(5)
C83 N15 Mn4 105.0(4)
C83 N15 C84 113.4(5)
C83 N15 C97 110.7(5)
C84 N15 Mn4 108.6(4)
C97 N15 Mn4 107.5(4)
C97 N15 C84 111.3(5)
C92 N16 Mn4 113.5(4)
C96 N16 Mn4 125.5(4)
C96 N16 C92 118.7(6)
N14 C79 H79A 110.7
N14 C79 H79B 110.7
N14 C79 C80 105.2(6)
H79A C79 H79B 108.8
C80 C79 H79A 110.7
C80 C79 H79B 110.7
C79 C80 H80A 110.8
C79 C80 H80B 110.8
H80A C80 H80B 108.9
C81 C80 C79 104.7(6)
C81 C80 H80A 110.8
C81 C80 H80B 110.8
C80 C81 H81A 110.4
C80 C81 H81B 110.4
C80 C81 C82 106.6(6)
H81A C81 H81B 108.6
C82 C81 H81A 110.4
C82 C81 H81B 110.4
N14 C82 C81 105.8(6)
N14 C82 H82 109.7
N14 C82 C83 110.2(5)
C81 C82 H82 109.7
C83 C82 C81 111.7(6)
C83 C82 H82 109.7
N15 C83 C82 113.2(5)
N15 C83 H83A 108.9
N15 C83 H83B 108.9
C82 C83 H83A 108.9
C82 C83 H83B 108.9
H83A C83 H83B 107.8
N15 C84 H84A 107.9
N15 C84 H84B 107.9
N15 C84 C85 117.5(5)
H84A C84 H84B 107.2
C85 C84 H84A 107.9
C85 C84 H84B 107.9
C86 C85 C84 120.8(6)
C86 C85 C90 118.6(7)
C90 C85 C84 120.5(7)
C85 C86 H86 119.4
C85 C86 C87 121.1(7)
C87 C86 H86 119.4
C86 C87 H87 119.9
C88 C87 C86 120.2(8)
C88 C87 H87 119.9
C87 C88 H88 120.2
C87 C88 C89 119.6(7)
C89 C88 H88 120.2
C88 C89 H89 119.5
C88 C89 C90 121.1(8)
C90 C89 H89 119.5
C85 C90 C89 119.4(8)
C85 C90 H90 120.3
C89 C90 H90 120.3
N14 C91 H91A 109.4
N14 C91 H91B 109.4
N14 C91 C92 111.4(5)
H91A C91 H91B 108.0
C92 C91 H91A 109.4
C92 C91 H91B 109.4
N16 C92 C91 116.0(6)
N16 C92 C93 121.7(7)
C93 C92 C91 122.3(6)
C92 C93 H93 120.9
C94 C93 C92 118.2(7)
C94 C93 H93 120.9
C93 C94 H94 119.9
C95 C94 C93 120.3(8)
C95 C94 H94 119.9
C94 C95 H95 121.0
C94 C95 C96 118.0(8)
C96 C95 H95 121.0
N16 C96 C95 122.9(6)
N16 C96 H96 118.6
C95 C96 H96 118.6
N15 C97 H97A 109.4
N15 C97 H97B 109.4
N15 C97 C98 111.0(5)
H97A C97 H97B 108.0
C98 C97 H97A 109.4
C98 C97 H97B 109.4
N13 C98 C97 116.8(5)
N13 C98 C99 121.0(6)
C99 C98 C97 122.2(6)
C98 C99 H99 119.9
C98 C99 C100 120.1(7)
C100 C99 H99 119.9
C99 C100 H100 120.5
C101 C100 C99 119.0(6)
C101 C100 H100 120.5
C100 C101 H101 120.5
C100 C101 C102 118.9(6)
C102 C101 H101 120.5
N13 C102 C101 122.4(6)
N13 C102 H102 118.8
C101 C102 H102 118.8
F19 C103 S6 110.0(7)
F19 C103 F21 106.9(7)
F20 C103 S6 111.2(6)
F20 C103 F19 110.3(9)
F20 C103 F21 107.0(8)
F21 C103 S6 111.2(6)
O7BA S8 O23 113.4(4)
O7BA S8 C104 100.3(6)
O23 S8 C104 107.2(6)
O24 S8 O7BA 112.5(6)
O24 S8 O23 118.9(6)
O24 S8 C104 101.7(8)
F22 C104 S8 107.4(11)
F23 C104 S8 113.9(12)
F23 C104 F22 106.0(14)
F23 C104 F24 109.3(18)
F24 C104 S8 108.7(18)
F24 C104 F22 112(2)
O7BA S8' C6BA 101.5(7)
O23 S8' O7BA 117.4(5)
O23 S8' O24' 117.3(9)
O23 S8' C6BA 97.2(8)
O24' S8' O7BA 113.0(8)
O24' S8' C6BA 107.0(10)
F22' C6BA S8' 115.0(14)
F22' C6BA F24' 108(3)
F23' C6BA S8' 111.7(16)
F23' C6BA F22' 106.9(18)
F23' C6BA F24' 107(3)
F24' C6BA S8' 107(3)

loop_
_geom_bond_atom_site_label_1
_geom_bond_atom_site_label_2
_geom_bond_distance
Mn1 O1 2.151(4)
Mn1 O4 2.146(5)
Mn1 N1 2.228(5)
Mn1 N2 2.333(5)
Mn1 N3 2.275(5)
Mn1 N4 2.249(5)
S1 O1 1.458(4)
S1 O2 1.433(6)
S1 O3 1.431(6)
S1 C25 1.811(10)
S2 O4 1.443(5)
S2 O5 1.436(6)
S2 O6 1.400(7)
S2 C26 1.803(9)
F1 C25 1.283(11)
F2 C25 1.339(9)
F3 C25 1.333(12)
F4 C26 1.348(10)
F5 C26 1.286(10)
F6 C26 1.320(9)
N1 C9 1.346(8)
N1 C13 1.341(8)
N2 C7 1.500(8)
N2 C8 1.475(8)
N2 C14 1.477(8)
N3 C15 1.503(9)
N3 C18 1.493(8)
N3 C19 1.481(9)
N4 C20 1.344(9)
N4 C24 1.342(9)
C1 H1 0.9300
C1 C2 1.384(10)
C1 C6 1.398(9)
C2 H2 0.9300
C2 C3 1.374(12)
C3 H3 0.9300
C3 C4 1.390(13)
C4 H4 0.9300
C4 C5 1.379(11)
C5 H5 0.9300
C5 C6 1.383(10)
C6 C7 1.503(9)
C7 H7A 0.9700
C7 H7B 0.9700
C8 H8A 0.9700
C8 H8B 0.9700
C8 C9 1.504(9)
C9 C10 1.380(9)
C10 H10 0.9300
C10 C11 1.378(11)
C11 H11 0.9300
C11 C12 1.376(11)
C12 H12 0.9300
C12 C13 1.386(10)
C13 H13 0.9300
C14 H14A 0.9700
C14 H14B 0.9700
C14 C15 1.519(10)
C15 H15 0.9800
C15 C16 1.536(9)
C16 H16A 0.9700
C16 H16B 0.9700
C16 C17 1.535(12)
C17 H17A 0.9700
C17 H17B 0.9700
C17 C18 1.532(10)
C18 H18A 0.9700
C18 H18B 0.9700
C19 H19A 0.9700
C19 H19B 0.9700
C19 C20 1.506(9)
C20 C21 1.383(10)
C21 H21 0.9300
C21 C22 1.371(12)
C22 H22 0.9300
C22 C23 1.366(12)
C23 H23 0.9300
C23 C24 1.373(11)
C24 H24 0.9300
Mn2 O7 2.133(5)
Mn2 O10 2.156(4)
Mn2 N5 2.285(5)
Mn2 N6 2.317(5)
Mn2 N7 2.238(5)
Mn2 N8 2.230(5)
S3 O7 1.456(5)
S3 O8 1.431(6)
S3 O9 1.427(5)
S3 C52 1.807(8)
S4 O10 1.461(5)
S4 O11 1.410(7)
S4 O12 1.421(7)
S4 C51 1.771(8)
F7 C52 1.312(10)
F8 C52 1.336(9)
F9 C52 1.346(10)
F10 C51 1.348(10)
F11 C51 1.340(9)
F12 C51 1.294(10)
N5 C35 1.508(8)
N5 C38 1.482(8)
N5 C39 1.477(9)
N6 C33 1.498(8)
N6 C34 1.480(8)
N6 C50 1.476(8)
N7 C40 1.352(8)
N7 C44 1.352(9)
N8 C48 1.329(9)
N8 C49 1.358(9)
C27 H27 0.9300
C27 C28 1.391(10)
C27 C32 1.385(10)
C28 H28 0.9300
C28 C29 1.387(13)
C29 H29 0.9300
C29 C30 1.363(14)
C30 H30 0.9300
C30 C31 1.412(12)
C31 H31 0.9300
C31 C32 1.381(10)
C32 C33 1.525(9)
C33 H33A 0.9700
C33 H33B 0.9700
C34 H34A 0.9700
C34 H34B 0.9700
C34 C35 1.511(9)
C35 H35 0.9800
C35 C36 1.539(9)
C36 H36A 0.9700
C36 H36B 0.9700
C36 C37 1.534(12)
C37 H37A 0.9700
C37 H37B 0.9700
C37 C38 1.533(9)
C38 H38A 0.9700
C38 H38B 0.9700
C39 H39A 0.9700
C39 H39B 0.9700
C39 C40 1.505(10)
C40 C41 1.377(10)
C41 H41 0.9300
C41 C42 1.368(12)
C42 H42 0.9300
C42 C43 1.379(11)
C43 H43 0.9300
C43 C44 1.380(10)
C44 H44 0.9300
C45 H45 0.9300
C45 C46 1.392(12)
C45 C49 1.363(10)
C46 H46 0.9300
C46 C47 1.371(12)
C47 H47 0.9300
C47 C48 1.391(10)
C48 H48 0.9300
C49 C50 1.511(10)
C50 H50A 0.9700
C50 H50B 0.9700
Mn3 O14 2.101(5)
Mn3 O17 2.143(4)
Mn3 N9 2.250(5)
Mn3 N10 2.277(5)
Mn3 N11 2.312(5)
Mn3 N12 2.263(5)
S5 O13 1.401(6)
S5 O14 1.442(5)
S5 O15 1.423(6)
S5 C77 1.802(8)
S7 O17 1.432(5)
S7 O18 1.437(6)
S7 O19 1.409(6)
S7 C78 1.820(8)
F13 C77 1.320(10)
F14 C77 1.323(11)
F15 C77 1.336(10)
F16 C78 1.345(10)
F17 C78 1.310(9)
F18 C78 1.333(9)
N9 C72 1.346(8)
N9 C76 1.345(8)
N10 C58 1.479(8)
N10 C59 1.489(8)
N10 C62 1.500(8)
N11 C63 1.481(7)
N11 C64 1.484(7)
N11 C71 1.477(7)
N12 C53 1.348(9)
N12 C57 1.347(8)
C53 H53 0.9300
C53 C54 1.367(10)
C54 H54 0.9300
C54 C55 1.376(11)
C55 H55 0.9300
C55 C56 1.373(11)
C56 H56 0.9300
C56 C57 1.385(9)
C57 C58 1.505(9)
C58 H58A 0.9700
C58 H58B 0.9700
C59 H59A 0.9700
C59 H59B 0.9700
C59 C60 1.530(9)
C60 H60A 0.9700
C60 H60B 0.9700
C60 C61 1.530(10)
C61 H61A 0.9700
C61 H61B 0.9700
C61 C62 1.550(8)
C62 H62 0.9800
C62 C63 1.514(8)
C63 H63A 0.9700
C63 H63B 0.9700
C64 H64A 0.9700
C64 H64B 0.9700
C64 C65 1.522(8)
C65 C66 1.392(9)
C65 C70 1.385(9)
C66 H66 0.9300
C66 C67 1.394(12)
C67 H67 0.9300
C67 C68 1.369(15)
C68 H68 0.9300
C68 C69 1.370(14)
C69 H69 0.9300
C69 C70 1.391(10)
C70 H70 0.9300
C71 H71A 0.9700
C71 H71B 0.9700
C71 C72 1.516(8)
C72 C73 1.381(9)
C73 H73 0.9300
C73 C74 1.385(10)
C74 H74 0.9300
C74 C75 1.373(10)
C75 H75 0.9300
C75 C76 1.383(9)
C76 H76 0.9300
Mn4 O7BA 2.142(5)
Mn4 O20 2.104(5)
Mn4 N13 2.242(5)
Mn4 N14 2.274(5)
Mn4 N15 2.306(5)
Mn4 N16 2.271(5)
S6 O20 1.442(5)
S6 O21 1.425(6)
S6 O22 1.422(6)
S6 C103 1.813(9)
F19 C103 1.321(11)
F20 C103 1.319(11)
F21 C103 1.328(9)
O7BA S8 1.442(5)
O7BA S8' 1.466(6)
O23 S8 1.444(6)
O23 S8' 1.356(8)
N13 C98 1.353(8)
N13 C102 1.348(8)
N14 C79 1.485(8)
N14 C82 1.500(8)
N14 C91 1.480(8)
N15 C83 1.469(8)
N15 C84 1.493(8)
N15 C97 1.477(8)
N16 C92 1.347(8)
N16 C96 1.335(9)
C79 H79A 0.9700
C79 H79B 0.9700
C79 C80 1.537(10)
C80 H80A 0.9700
C80 H80B 0.9700
C80 C81 1.507(12)
C81 H81A 0.9700
C81 H81B 0.9700
C81 C82 1.544(9)
C82 H82 0.9800
C82 C83 1.518(9)
C83 H83A 0.9700
C83 H83B 0.9700
C84 H84A 0.9700
C84 H84B 0.9700
C84 C85 1.524(9)
C85 C86 1.372(10)
C85 C90 1.383(10)
C86 H86 0.9300
C86 C87 1.393(9)
C87 H87 0.9300
C87 C88 1.356(12)
C88 H88 0.9300
C88 C89 1.361(14)
C89 H89 0.9300
C89 C90 1.403(13)
C90 H90 0.9300
C91 H91A 0.9700
C91 H91B 0.9700
C91 C92 1.502(10)
C92 C93 1.390(10)
C93 H93 0.9300
C93 C94 1.383(12)
C94 H94 0.9300
C94 C95 1.371(11)
C95 H95 0.9300
C95 C96 1.383(10)
C96 H96 0.9300
C97 H97A 0.9700
C97 H97B 0.9700
C97 C98 1.523(9)
C98 C99 1.374(9)
C99 H99 0.9300
C99 C100 1.380(10)
C100 H100 0.9300
C100 C101 1.371(10)
C101 H101 0.9300
C101 C102 1.379(9)
C102 H102 0.9300
S8 O24 1.417(11)
S8 C104 1.828(17)
F22 C104 1.40(2)
F23 C104 1.296(18)
F24 C104 1.30(3)
S8' O24' 1.389(19)
S8' C6BA 1.811(19)
F22' C6BA 1.31(3)
F23' C6BA 1.28(3)
F24' C6BA 1.40(5)

loop_
_geom_torsion_atom_site_label_1
_geom_torsion_atom_site_label_2
_geom_torsion_atom_site_label_3
_geom_torsion_atom_site_label_4
_geom_torsion
Mn1 N1 C9 C8 -2.6(7)
Mn1 N1 C9 C10 178.6(5)
Mn1 N1 C13 C12 -179.6(5)
Mn1 N2 C7 C6 -171.7(5)
Mn1 N2 C8 C9 -41.5(6)
Mn1 N2 C14 C15 -45.0(6)
Mn1 N3 C15 C14 -34.3(6)
Mn1 N3 C15 C16 -155.0(4)
Mn1 N3 C18 C17 160.6(5)
Mn1 N3 C19 C20 -39.8(7)
Mn1 N4 C20 C19 -13.5(8)
Mn1 N4 C20 C21 167.1(7)
Mn1 N4 C24 C23 -171.9(8)
O1 S1 C25 F1 58.9(9)
O1 S1 C25 F2 -178.5(6)
O1 S1 C25 F3 -61.1(7)
O2 S1 O1 Mn1 22.3(6)
O2 S1 C25 F1 176.5(8)
O2 S1 C25 F2 -60.9(7)
O2 S1 C25 F3 56.6(7)
O3 S1 O1 Mn1 -118.3(6)
O3 S1 C25 F1 -59.1(9)
O3 S1 C25 F2 63.5(7)
O3 S1 C25 F3 -179.1(7)
O4 S2 C26 F4 67.2(7)
O4 S2 C26 F5 -50.4(8)
O4 S2 C26 F6 -177.3(6)
O5 S2 O4 Mn1 121.3(6)
O5 S2 C26 F4 -176.5(6)
O5 S2 C26 F5 65.9(8)
O5 S2 C26 F6 -61.0(7)
O6 S2 O4 Mn1 -16.6(8)
O6 S2 C26 F4 -53.9(8)
O6 S2 C26 F5 -171.5(8)
O6 S2 C26 F6 61.6(7)
N1 C9 C10 C11 1.2(11)
N2 C8 C9 N1 31.4(8)
N2 C8 C9 C10 -149.8(6)
N2 C14 C15 N3 55.8(7)
N2 C14 C15 C16 172.8(5)
N3 C15 C16 C17 10.0(8)
N3 C19 C20 N4 37.0(9)
N3 C19 C20 C21 -143.7(8)
N4 C20 C21 C22 6.8(16)
C1 C2 C3 C4 -0.7(12)
C1 C6 C7 N2 -84.4(8)
C2 C1 C6 C5 -2.0(10)
C2 C1 C6 C7 -177.7(6)
C2 C3 C4 C5 -0.3(12)
C3 C4 C5 C6 0.2(12)
C4 C5 C6 C1 1.0(10)
C4 C5 C6 C7 176.7(7)
C5 C6 C7 N2 100.0(7)
C6 C1 C2 C3 1.9(11)
C7 N2 C8 C9 -161.8(5)
C7 N2 C14 C15 75.6(7)
C8 N2 C7 C6 -53.6(7)
C8 N2 C14 C15 -159.4(5)
C8 C9 C10 C11 -177.5(7)
C9 N1 C13 C12 -0.3(10)
C9 C10 C11 C12 -0.6(11)
C10 C11 C12 C13 -0.5(11)
C11 C12 C13 N1 0.9(11)
C13 N1 C9 C8 178.0(6)
C13 N1 C9 C10 -0.8(10)
C14 N2 C7 C6 70.6(7)
C14 N2 C8 C9 71.8(7)
C14 C15 C16 C17 -109.8(7)
C15 N3 C18 C17 40.0(7)
C15 N3 C19 C20 79.6(7)
C15 C16 C17 C18 13.9(9)
C16 C17 C18 N3 -33.2(8)
C18 N3 C15 C14 90.0(6)
C18 N3 C15 C16 -30.7(7)
C18 N3 C19 C20 -166.7(6)
C19 N3 C15 C14 -152.4(5)
C19 N3 C15 C16 86.9(6)
C19 N3 C18 C17 -77.0(8)
C19 C20 C21 C22 -172.5(11)
C20 N4 C24 C23 -1.0(13)
C20 C21 C22 C23 -3(2)
C21 C22 C23 C24 -2(2)
C22 C23 C24 N4 4.4(18)
C24 N4 C20 C19 174.6(7)
C24 N4 C20 C21 -4.7(12)
C25 S1 O1 Mn1 131.3(5)
C26 S2 O4 Mn1 -129.4(6)
Mn2 N5 C35 C34 -35.8(6)
Mn2 N5 C35 C36 -156.3(5)
Mn2 N5 C38 C37 159.3(5)
Mn2 N5 C39 C40 -39.5(6)
Mn2 N6 C33 C32 -164.6(5)
Mn2 N6 C34 C35 -43.4(6)
Mn2 N6 C50 C49 -43.7(6)
Mn2 N7 C40 C39 -4.2(7)
Mn2 N7 C40 C41 177.5(5)
Mn2 N7 C44 C43 -178.9(6)
Mn2 N8 C48 C47 -174.9(6)
Mn2 N8 C49 C45 174.1(6)
Mn2 N8 C49 C50 -7.8(7)
O7 S3 C52 F7 -57.1(7)
O7 S3 C52 F8 180.0(6)
O7 S3 C52 F9 62.7(6)
O8 S3 O7 Mn2 120.6(6)
O8 S3 C52 F7 61.0(7)
O8 S3 C52 F8 -61.9(7)
O8 S3 C52 F9 -179.2(6)
O9 S3 O7 Mn2 -16.7(7)
O9 S3 C52 F7 -176.6(6)
O9 S3 C52 F8 60.5(7)
O9 S3 C52 F9 -56.8(6)
O10 S4 C51 F10 74.5(6)
O10 S4 C51 F11 -167.3(6)
O10 S4 C51 F12 -44.0(8)
O11 S4 O10 Mn2 35.2(7)
O11 S4 C51 F10 -166.7(6)
O11 S4 C51 F11 -48.5(8)
O11 S4 C51 F12 74.8(8)
O12 S4 O10 Mn2 -98.7(6)
O12 S4 C51 F10 -45.8(7)
O12 S4 C51 F11 72.5(7)
O12 S4 C51 F12 -164.2(7)
N5 C35 C36 C37 13.2(8)
N5 C39 C40 N7 30.6(8)
N5 C39 C40 C41 -151.1(6)
N6 C34 C35 N5 55.6(7)
N6 C34 C35 C36 172.2(6)
N7 C40 C41 C42 2.7(12)
N8 C49 C50 N6 36.6(8)
C27 C28 C29 C30 0.9(13)
C27 C32 C33 N6 -78.0(8)
C28 C27 C32 C31 -2.4(11)
C28 C27 C32 C33 -178.0(7)
C28 C29 C30 C31 -2.3(13)
C29 C30 C31 C32 1.4(12)
C30 C31 C32 C27 1.0(11)
C30 C31 C32 C33 176.7(7)
C31 C32 C33 N6 106.3(7)
C32 C27 C28 C29 1.5(13)
C33 N6 C34 C35 76.2(7)
C33 N6 C50 C49 -161.7(5)
C34 N6 C33 C32 77.7(7)
C34 N6 C50 C49 70.3(7)
C34 C35 C36 C37 -106.3(7)
C35 N5 C38 C37 39.9(7)
C35 N5 C39 C40 79.0(6)
C35 C36 C37 C38 10.4(9)
C36 C37 C38 N5 -31.1(8)
C38 N5 C35 C34 88.1(6)
C38 N5 C35 C36 -32.4(7)
C38 N5 C39 C40 -166.9(5)
C39 N5 C35 C34 -153.3(5)
C39 N5 C35 C36 86.1(6)
C39 N5 C38 C37 -77.9(7)
C39 C40 C41 C42 -175.6(7)
C40 N7 C44 C43 -0.7(11)
C40 C41 C42 C43 -2.9(13)
C41 C42 C43 C44 1.3(14)
C42 C43 C44 N7 0.5(13)
C44 N7 C40 C39 177.5(6)
C44 N7 C40 C41 -0.9(10)
C45 C46 C47 C48 -0.1(13)
C45 C49 C50 N6 -145.4(7)
C46 C45 C49 N8 1.9(12)
C46 C45 C49 C50 -176.0(7)
C46 C47 C48 N8 0.5(12)
C48 N8 C49 C45 -1.5(10)
C48 N8 C49 C50 176.5(6)
C49 N8 C48 C47 0.3(11)
C49 C45 C46 C47 -1.1(13)
C50 N6 C33 C32 -48.7(8)
C50 N6 C34 C35 -157.3(5)
C51 S4 O10 Mn2 147.8(5)
C52 S3 O7 Mn2 -129.2(6)
Mn3 N9 C72 C71 1.1(7)
Mn3 N9 C72 C73 -176.3(5)
Mn3 N9 C76 C75 176.1(5)
Mn3 N10 C58 C57 -42.2(6)
Mn3 N10 C59 C60 159.3(4)
Mn3 N10 C62 C61 -155.3(4)
Mn3 N10 C62 C63 -35.0(5)
Mn3 N11 C63 C62 -46.4(5)
Mn3 N11 C64 C65 179.6(4)
Mn3 N11 C71 C72 -41.7(6)
Mn3 N12 C53 C54 -165.5(7)
Mn3 N12 C57 C56 165.6(6)
Mn3 N12 C57 C58 -16.0(7)
O13 S5 O14 Mn3 -47.9(10)
O13 S5 C77 F13 64.7(8)
O13 S5 C77 F14 -173.4(7)
O13 S5 C77 F15 -54.2(8)
O14 S5 C77 F13 -174.3(7)
O14 S5 C77 F14 -52.4(7)
O14 S5 C77 F15 66.7(7)
O15 S5 O14 Mn3 90.6(9)
O15 S5 C77 F13 -57.7(8)
O15 S5 C77 F14 64.2(7)
O15 S5 C77 F15 -176.7(7)
O17 S7 C78 F16 59.9(6)
O17 S7 C78 F17 -179.8(6)
O17 S7 C78 F18 -58.7(6)
O18 S7 O17 Mn3 63.5(9)
O18 S7 C78 F16 177.3(5)
O18 S7 C78 F17 -62.4(7)
O18 S7 C78 F18 58.7(6)
O19 S7 O17 Mn3 -76.0(9)
O19 S7 C78 F16 -58.7(6)
O19 S7 C78 F17 61.6(7)
O19 S7 C78 F18 -177.3(6)
N9 C72 C73 C74 -0.8(10)
N10 C59 C60 C61 -33.0(7)
N10 C62 C63 N11 57.5(6)
N11 C64 C65 C66 95.2(7)
N11 C64 C65 C70 -89.2(7)
N11 C71 C72 N9 28.8(8)
N11 C71 C72 C73 -153.8(6)
N12 C53 C54 C55 2.1(15)
N12 C57 C58 N10 40.4(8)
C53 N12 C57 C56 -0.9(10)
C53 N12 C57 C58 177.6(6)
C53 C54 C55 C56 -2.2(16)
C54 C55 C56 C57 0.8(15)
C55 C56 C57 N12 0.8(12)
C55 C56 C57 C58 -177.6(8)
C56 C57 C58 N10 -141.1(7)
C57 N12 C53 C54 -0.6(11)
C58 N10 C59 C60 -78.1(7)
C58 N10 C62 C61 87.6(6)
C58 N10 C62 C63 -152.1(5)
C59 N10 C58 C57 -170.3(5)
C59 N10 C62 C61 -30.3(6)
C59 N10 C62 C63 89.9(6)
C59 C60 C61 C62 13.8(7)
C60 C61 C62 N10 9.9(7)
C60 C61 C62 C63 -110.2(6)
C61 C62 C63 N11 174.7(5)
C62 N10 C58 C57 75.8(6)
C62 N10 C59 C60 39.7(6)
C63 N11 C64 C65 63.0(7)
C63 N11 C71 C72 71.5(6)
C64 N11 C63 C62 73.2(6)
C64 N11 C71 C72 -161.9(5)
C64 C65 C66 C67 176.9(7)
C64 C65 C70 C69 -176.8(6)
C65 C66 C67 C68 -0.7(14)
C66 C65 C70 C69 -1.0(10)
C66 C67 C68 C69 -0.1(14)
C67 C68 C69 C70 0.3(13)
C68 C69 C70 C65 0.2(11)
C70 C65 C66 C67 1.3(11)
C71 N11 C63 C62 -160.9(5)
C71 N11 C64 C65 -62.0(7)
C71 C72 C73 C74 -178.0(6)
C72 N9 C76 C75 -1.6(9)
C72 C73 C74 C75 -0.2(10)
C73 C74 C75 C76 0.3(10)
C74 C75 C76 N9 0.7(10)
C76 N9 C72 C71 179.0(5)
C76 N9 C72 C73 1.7(9)
C77 S5 O14 Mn3 -159.6(8)
C78 S7 O17 Mn3 173.8(8)
Mn4 O7BA S8 O23 -67.4(10)
Mn4 O7BA S8 O24 71.2(10)
Mn4 O7BA S8 C104 178.7(9)
Mn4 O7BA S8' O23 69.0(10)
Mn4 O7BA S8' O24' -72.4(12)
Mn4 O7BA S8' C6BA 173.4(9)
Mn4 N13 C98 C97 2.0(7)
Mn4 N13 C98 C99 -176.2(5)
Mn4 N13 C102 C101 175.8(5)
Mn4 N14 C79 C80 157.5(5)
Mn4 N14 C82 C81 -155.1(4)
Mn4 N14 C82 C83 -34.2(6)
Mn4 N14 C91 C92 -42.7(6)
Mn4 N15 C83 C82 -45.6(5)
Mn4 N15 C84 C85 -176.3(5)
Mn4 N15 C97 C98 -40.9(6)
Mn4 N16 C92 C91 -18.4(8)
Mn4 N16 C92 C93 160.9(6)
Mn4 N16 C96 C95 -161.4(7)
O7BA S8 C104 F22 60.6(10)
O7BA S8 C104 F23 177.6(12)
O7BA S8 C104 F24 -60.2(19)
O7BA S8' C6BA F22' -57.3(16)
O7BA S8' C6BA F23' -179.3(17)
O7BA S8' C6BA F24' 63(3)
O20 S6 C103 F19 -178.0(7)
O20 S6 C103 F20 -55.5(7)
O20 S6 C103 F21 63.7(7)
O21 S6 O20 Mn4 78.3(9)
O21 S6 C103 F19 -60.5(8)
O21 S6 C103 F20 62.0(7)
O21 S6 C103 F21 -178.8(6)
O22 S6 O20 Mn4 -60.9(10)
O22 S6 C103 F19 61.9(8)
O22 S6 C103 F20 -175.5(7)
O22 S6 C103 F21 -56.4(8)
O23 S8 C104 F22 -58.0(10)
O23 S8 C104 F23 59.0(15)
O23 S8 C104 F24 -178.9(18)
O23 S8' C6BA F22' 62.7(15)
O23 S8' C6BA F23' -59.3(19)
O23 S8' C6BA F24' -177(3)
N13 C98 C99 C100 -0.2(10)
N14 C79 C80 C81 -30.3(8)
N14 C82 C83 N15 56.3(7)
N14 C91 C92 N16 42.7(8)
N14 C91 C92 C93 -136.7(7)
N15 C84 C85 C86 -85.5(8)
N15 C84 C85 C90 99.7(9)
N15 C97 C98 N13 27.4(8)
N15 C97 C98 C99 -154.4(6)
N16 C92 C93 C94 2.1(13)
C79 N14 C82 C81 -30.2(6)
C79 N14 C82 C83 90.7(6)
C79 N14 C91 C92 -170.6(6)
C79 C80 C81 C82 11.2(8)
C80 C81 C82 N14 11.4(8)
C80 C81 C82 C83 -108.5(7)
C81 C82 C83 N15 173.7(5)
C82 N14 C79 C80 37.6(7)
C82 N14 C91 C92 75.0(7)
C83 N15 C84 C85 67.5(7)
C83 N15 C97 C98 73.2(6)
C84 N15 C83 C82 72.7(6)
C84 N15 C97 C98 -159.7(5)
C84 C85 C86 C87 -177.0(6)
C84 C85 C90 C89 176.4(9)
C85 C86 C87 C88 1.2(11)
C86 C85 C90 C89 1.4(14)
C86 C87 C88 C89 0.2(14)
C87 C88 C89 C90 -0.9(17)
C88 C89 C90 C85 0.0(17)
C90 C85 C86 C87 -2.0(11)
C91 N14 C79 C80 -79.9(7)
C91 N14 C82 C81 88.7(6)
C91 N14 C82 C83 -150.4(5)
C91 C92 C93 C94 -178.6(9)
C92 N16 C96 C95 0.1(12)
C92 C93 C94 C95 1.1(16)
C93 C94 C95 C96 -3.5(18)
C94 C95 C96 N16 3.0(15)
C96 N16 C92 C91 178.0(6)
C96 N16 C92 C93 -2.7(11)
C97 N15 C83 C82 -161.3(5)
C97 N15 C84 C85 -58.2(7)
C97 C98 C99 C100 -178.3(6)
C98 N13 C102 C101 -1.2(9)
C98 C99 C100 C101 -0.6(11)
C99 C100 C101 C102 0.4(10)
C100 C101 C102 N13 0.5(10)
C102 N13 C98 C97 179.3(5)
C102 N13 C98 C99 1.1(9)
C103 S6 O20 Mn4 -171.3(8)
O24 S8 C104 F22 176.5(10)
O24 S8 C104 F23 -66.5(14)
O24 S8 C104 F24 56(2)
O24' S8' C6BA F22' -175.9(15)
O24' S8' C6BA F23' 62(2)
O24' S8' C6BA F24' -55(3)
